data_4122622
loop_
_publ_author_name
'Lin, Tzu-Pin'
'Peters, Jonas C.'

_publ_section_title
;
 Boryl-metal bonds facilitate cobalt/nickel-catalyzed olefin
 hydrogenation.
;
_journal_issue 39
_journal_name_full 'Journal of the American Chemical Society'
_journal_page_first 13672
_journal_page_last 13683
_journal_paper_doi 10.1021/ja504667f
_journal_volume 136
_journal_year 2014
_chemical_formula_sum 'C276 H470 B8 Co8 F24 N16 O5 P20'
_chemical_formula_weight 5725.97
_chemical_name_common 2_[(CyPBP)CoH]2[PF6]
_chemical_name_systematic
;
 ?
;
_space_group_crystal_system triclinic
_space_group_IT_number 2
_space_group_name_Hall '-P 1'
_space_group_name_H-M_alt 'P -1'
_symmetry_space_group_name_Hall '-P 1'
_symmetry_space_group_name_H-M 'P -1'
_atom_sites_solution_hydrogens mixed
_audit_creation_method SHELXL-2013
_cell_angle_alpha 81.2610(10)
_cell_angle_beta 80.570(2)
_cell_angle_gamma 75.633(2)
_cell_formula_units_Z 1
_cell_length_a 13.5896(8)
_cell_length_b 23.6347(14)
_cell_length_c 24.0614(15)
_cell_measurement_temperature 100(2)
_cell_volume 7335.1(8)
_computing_cell_refinement 'Bruker APEX'
_computing_data_collection 'Bruker APEX'
_computing_data_reduction 'Bruker APEX'
_computing_molecular_graphics 'Bruker SHELXTL'
_computing_publication_material 'Bruker SHELXTL'
_computing_structure_refinement 'SHELXL-2013 (Sheldrick, 2013)'
_computing_structure_solution 'SHELXL-2013 (Sheldrick, 2013)'
_diffrn_ambient_temperature 100(2)
_diffrn_measured_fraction_theta_full 1.000
_diffrn_measured_fraction_theta_max 0.653
_diffrn_measurement_device_type 'CCD area detector'
_diffrn_measurement_method 'phi and omega scans'
_diffrn_radiation_monochromator graphite
_diffrn_radiation_source 'fine-focus sealed tube'
_diffrn_radiation_type MoK\a
_diffrn_radiation_wavelength 0.71073
_diffrn_reflns_av_R_equivalents 0.0713
_diffrn_reflns_av_unetI/netI 0.0772
_diffrn_reflns_Laue_measured_fraction_full 1.000
_diffrn_reflns_Laue_measured_fraction_max 0.653
_diffrn_reflns_limit_h_max 18
_diffrn_reflns_limit_h_min -20
_diffrn_reflns_limit_k_max 33
_diffrn_reflns_limit_k_min -38
_diffrn_reflns_limit_l_max 34
_diffrn_reflns_limit_l_min -39
_diffrn_reflns_number 275643
_diffrn_reflns_point_group_measured_fraction_full 1.000
_diffrn_reflns_point_group_measured_fraction_max 0.653
_diffrn_reflns_theta_full 25.242
_diffrn_reflns_theta_max 35.570
_diffrn_reflns_theta_min 1.560
_exptl_absorpt_coefficient_mu 0.620
_exptl_absorpt_correction_T_max 0.969
_exptl_absorpt_correction_T_min 0.963
_exptl_absorpt_correction_type multi-scan
_exptl_absorpt_process_details sadabs
_exptl_crystal_colour brown
_exptl_crystal_density_diffrn 1.296
_exptl_crystal_description block
_exptl_crystal_F_000 3050
_exptl_crystal_size_max 0.060
_exptl_crystal_size_mid 0.050
_exptl_crystal_size_min 0.050
_refine_diff_density_max 1.910
_refine_diff_density_min -1.143
_refine_diff_density_rms 0.091
_refine_ls_extinction_method none
_refine_ls_goodness_of_fit_ref 1.016
_refine_ls_hydrogen_treatment mixed
_refine_ls_matrix_type full
_refine_ls_number_parameters 1638
_refine_ls_number_reflns 43997
_refine_ls_number_restraints 0
_refine_ls_restrained_S_all 1.016
_refine_ls_R_factor_all 0.1021
_refine_ls_R_factor_gt 0.0529
_refine_ls_shift/su_max 0.002
_refine_ls_shift/su_mean 0.000
_refine_ls_structure_factor_coef Fsqd
_refine_ls_weighting_details
;
 w=1/[\s^2^(Fo^2^)+(0.0554P)^2^+6.6706P]
 where P=(Fo^2^+2Fc^2^)/3
;
_refine_ls_weighting_scheme calc
_refine_ls_wR_factor_gt 0.1130
_refine_ls_wR_factor_ref 0.1315
_reflns_Friedel_coverage 0.000
_reflns_number_gt 29121
_reflns_number_total 43997
_reflns_threshold_expression 'I > 2\s(I)'
_cod_data_source_file ja504667f_si_002.cif
_cod_data_source_block mm
_cod_depositor_comments 'Adding full bibliography for 4122621--4122627.cif.'
_cod_database_code 4122622
_shelx_space_group_comment
;
The symmetry employed for this shelxl refinement is uniquely defined
by the following loop, which should always be used as a source of
symmetry information in preference to the above space-group names.
They are only intended as comments.
;
_shelx_estimated_absorpt_t_min 0.964
_shelx_estimated_absorpt_t_max 0.970
_shelxl_version_number 2013-2

loop_
_space_group_symop_operation_xyz
'x, y, z'
'-x, -y, -z'

loop_
_atom_site_label
_atom_site_type_symbol
_atom_site_fract_x
_atom_site_fract_y
_atom_site_fract_z
_atom_site_U_iso_or_equiv
_atom_site_adp_type
_atom_site_occupancy
_atom_site_site_symmetry_order
_atom_site_calc_flag
_atom_site_refinement_flags_posn
_atom_site_refinement_flags_adp
_atom_site_refinement_flags_occupancy
_atom_site_disorder_assembly
_atom_site_disorder_group
Co4 Co 0.58362(2) 0.25856(2) 0.91969(2) 0.01398(7) Uani 1 1 d . . . . .
Co2 Co 1.11412(2) 0.21605(2) 0.41318(2) 0.01235(6) Uani 1 1 d . . . . .
Co1 Co 1.04424(2) 0.16651(2) 0.35002(2) 0.01153(6) Uani 1 1 d . . . . .
Co3 Co 0.51748(2) 0.33844(2) 0.84833(2) 0.01401(7) Uani 1 1 d . . . . .
P6 P 0.67552(5) 0.17324(2) 0.89017(2) 0.01547(12) Uani 1 1 d . . . . .
P3 P 1.12382(4) 0.09626(2) 0.29496(2) 0.01176(11) Uani 1 1 d . . . . .
P8 P 0.59727(4) 0.27667(2) 1.00668(2) 0.01201(11) Uani 1 1 d . . . . .
P4 P 1.11192(4) 0.17659(2) 0.50457(2) 0.01280(11) Uani 1 1 d . . . . .
P2 P 1.22977(4) 0.26926(3) 0.37385(2) 0.01525(12) Uani 1 1 d . . . . .
P7 P 0.59998(5) 0.39841(3) 0.78902(2) 0.01575(12) Uani 1 1 d . . . . .
P1 P 0.89697(4) 0.20695(2) 0.31642(2) 0.01536(12) Uani 1 1 d . . . . .
P10 P 0.95520(5) 0.12110(3) 0.71288(3) 0.02222(13) Uani 1 1 d . . . . .
P5 P 0.36227(5) 0.36541(3) 0.82153(2) 0.01733(12) Uani 1 1 d . . . . .
P9 P 0.54695(6) 0.35993(3) 0.21876(3) 0.03381(18) Uani 1 1 d . . . . .
F11 F 0.86660(11) 0.08497(6) 0.73126(6) 0.0271(3) Uani 1 1 d . . . . .
F12 F 1.04269(13) 0.15718(7) 0.69475(6) 0.0356(4) Uani 1 1 d . . . . .
F5 F 0.56528(13) 0.39992(7) 0.15986(6) 0.0364(4) Uani 1 1 d . . . . .
F7 F 0.95246(14) 0.12950(8) 0.77744(6) 0.0424(4) Uani 1 1 d . . . . .
F10 F 1.04030(13) 0.06139(8) 0.71970(9) 0.0487(5) Uani 1 1 d . . . . .
F8 F 0.95549(15) 0.11318(9) 0.64820(6) 0.0469(5) Uani 1 1 d . . . . .
F1 F 0.56465(14) 0.40962(7) 0.25183(7) 0.0423(4) Uani 1 1 d . . . . .
F4 F 0.42658(13) 0.39101(8) 0.22333(8) 0.0458(5) Uani 1 1 d . . . . .
N7 N 0.56195(15) 0.45090(8) 0.88230(8) 0.0159(4) Uani 1 1 d . . . . .
F3 F 0.66756(14) 0.33054(7) 0.21335(8) 0.0498(5) Uani 1 1 d . . . . .
N3 N 1.08875(14) 0.03420(8) 0.39343(7) 0.0125(4) Uani 1 1 d . . . . .
F9 F 0.86892(13) 0.18095(7) 0.70571(7) 0.0401(4) Uani 1 1 d . . . . .
N4 N 1.06649(14) 0.07690(8) 0.47532(7) 0.0128(4) Uani 1 1 d . . . . .
F2 F 0.52927(18) 0.31049(9) 0.18606(10) 0.0696(7) Uani 1 1 d . . . . .
N8 N 0.55149(14) 0.39564(8) 0.96904(8) 0.0145(4) Uani 1 1 d . . . . .
N6 N 0.60604(15) 0.21923(8) 0.78586(8) 0.0163(4) Uani 1 1 d . . . . .
N2 N 1.18852(15) 0.24636(9) 0.27378(8) 0.0188(4) Uani 1 1 d . . . . .
F6 F 0.52818(18) 0.32025(8) 0.27766(9) 0.0705(7) Uani 1 1 d . . . . .
C103 C 0.56428(18) 0.46833(10) 0.82114(9) 0.0183(5) Uani 1 1 d . . . . .
H10A H 0.6155 0.4923 0.8070 0.022 Uiso 1 1 calc R U . . .
H10B H 0.4963 0.4915 0.8121 0.022 Uiso 1 1 calc R U . . .
C99 C 0.63172(18) 0.45637(10) 1.01863(10) 0.0177(5) Uani 1 1 d . . . . .
H99A H 0.6254 0.4343 1.0549 0.021 Uiso 1 1 calc R U . . .
C104 C 0.52948(17) 0.35367(9) 1.01752(9) 0.0150(4) Uani 1 1 d . . . . .
H10C H 0.4547 0.3563 1.0247 0.018 Uiso 1 1 calc R U . . .
H10D H 0.5501 0.3642 1.0515 0.018 Uiso 1 1 calc R U . . .
N1 N 1.03098(15) 0.25410(8) 0.24797(8) 0.0181(4) Uani 1 1 d . . . . .
C97 C 0.60389(17) 0.47549(10) 0.91935(9) 0.0168(4) Uani 1 1 d . . . . .
C39 C 1.09638(17) 0.02658(9) 0.33388(8) 0.0141(4) Uani 1 1 d . . . . .
H39A H 1.0313 0.0204 0.3251 0.017 Uiso 1 1 calc R U . . .
H39B H 1.1525 -0.0074 0.3239 0.017 Uiso 1 1 calc R U . . .
N5 N 0.46309(15) 0.28445(9) 0.75824(8) 0.0194(4) Uani 1 1 d . . . . .
C52 C 1.08044(19) 0.04370(11) 0.20324(10) 0.0203(5) Uani 1 1 d . . . . .
H52A H 1.1494 0.0170 0.1991 0.024 Uiso 1 1 calc R U . . .
H52B H 1.0355 0.0241 0.2323 0.024 Uiso 1 1 calc R U . . .
C100 C 0.67668(19) 0.50444(10) 1.00938(10) 0.0219(5) Uani 1 1 d . . . . .
H10E H 0.7023 0.5150 1.0398 0.026 Uiso 1 1 calc R U . . .
C98 C 0.59648(17) 0.44186(9) 0.97292(9) 0.0159(4) Uani 1 1 d . . . . .
C102 C 0.64772(19) 0.52382(10) 0.91083(10) 0.0203(5) Uani 1 1 d . . . . .
H10F H 0.6522 0.5469 0.8750 0.024 Uiso 1 1 calc R U . . .
C65 C 0.49202(19) 0.24200(11) 0.72104(10) 0.0207(5) Uani 1 1 d . . . . .
C101 C 0.6848(2) 0.53722(10) 0.95658(10) 0.0236(5) Uani 1 1 d . . . . .
H10G H 0.7165 0.5696 0.9516 0.028 Uiso 1 1 calc R U . . .
C34 C 1.11596(16) 0.01764(9) 0.48574(9) 0.0138(4) Uani 1 1 d . . . . .
C45 C 1.42822(17) 0.06408(11) 0.33058(10) 0.0202(5) Uani 1 1 d . . . . .
H45A H 1.4459 0.0993 0.3072 0.024 Uiso 1 1 calc R U . . .
H45B H 1.4549 0.0598 0.3673 0.024 Uiso 1 1 calc R U . . .
C41 C 1.26702(16) 0.07923(10) 0.28497(9) 0.0147(4) Uani 1 1 d . . . . .
H41A H 1.2879 0.1138 0.2609 0.018 Uiso 1 1 calc R U . . .
C67 C 0.6267(2) 0.15496(11) 0.70729(10) 0.0256(5) Uani 1 1 d . . . . .
H67A H 0.6857 0.1271 0.7184 0.031 Uiso 1 1 calc R U . . .
C42 C 1.31833(18) 0.02518(10) 0.25382(10) 0.0196(5) Uani 1 1 d . . . . .
H42A H 1.2987 -0.0100 0.2762 0.024 Uiso 1 1 calc R U . . .
H42B H 1.2931 0.0306 0.2166 0.024 Uiso 1 1 calc R U . . .
C40 C 1.03899(17) 0.11764(9) 0.51818(9) 0.0151(4) Uani 1 1 d . . . . .
H40A H 1.0510 0.0951 0.5556 0.018 Uiso 1 1 calc R U . . .
H40B H 0.9649 0.1362 0.5200 0.018 Uiso 1 1 calc R U . . .
C46 C 1.31173(17) 0.07234(10) 0.34111(9) 0.0169(4) Uani 1 1 d . . . . .
H46A H 1.2809 0.1077 0.3608 0.020 Uiso 1 1 calc R U . . .
H46B H 1.2940 0.0379 0.3660 0.020 Uiso 1 1 calc R U . . .
C33 C 1.13109(16) -0.00846(9) 0.43487(9) 0.0137(4) Uani 1 1 d . . . . .
C2 C 1.1771(2) 0.28648(11) 0.22466(10) 0.0245(5) Uani 1 1 d . . . . .
C10 C 0.83682(18) 0.10088(10) 0.30752(10) 0.0199(5) Uani 1 1 d . . . . .
H10H H 0.8706 0.0832 0.3416 0.024 Uiso 1 1 calc R U . . .
H10I H 0.8884 0.0935 0.2737 0.024 Uiso 1 1 calc R U . . .
C118 C 0.78568(17) 0.30791(10) 0.98001(9) 0.0170(4) Uani 1 1 d . . . . .
H11A H 0.7820 0.2995 0.9414 0.020 Uiso 1 1 calc R U . . .
H11B H 0.7529 0.3499 0.9829 0.020 Uiso 1 1 calc R U . . .
C48 C 1.15161(18) 0.13496(11) 0.17676(9) 0.0187(5) Uani 1 1 d . . . . .
H48A H 1.1521 0.1729 0.1892 0.022 Uiso 1 1 calc R U . . .
H48B H 1.2232 0.1117 0.1713 0.022 Uiso 1 1 calc R U . . .
C1 C 1.0810(2) 0.29024(10) 0.20812(10) 0.0230(5) Uani 1 1 d . . . . .
C16 C 0.85775(19) 0.32449(10) 0.34424(11) 0.0233(5) Uani 1 1 d . . . . .
H16A H 0.8725 0.3369 0.3031 0.028 Uiso 1 1 calc R U . . .
H16B H 0.9229 0.3152 0.3607 0.028 Uiso 1 1 calc R U . . .
C66 C 0.57986(18) 0.20153(10) 0.73806(9) 0.0194(5) Uani 1 1 d . . . . .
C72 C 0.69475(17) 0.18356(10) 0.81166(9) 0.0160(4) Uani 1 1 d . . . . .
H72A H 0.7534 0.2023 0.7987 0.019 Uiso 1 1 calc R U . . .
H72B H 0.7132 0.1444 0.7978 0.019 Uiso 1 1 calc R U . . .
C58 C 1.22774(18) 0.11404(11) 0.59367(10) 0.0217(5) Uani 1 1 d . . . . .
H58A H 1.1891 0.1443 0.6184 0.026 Uiso 1 1 calc R U . . .
H58B H 1.1897 0.0825 0.5984 0.026 Uiso 1 1 calc R U . . .
C35 C 1.15052(17) -0.01561(10) 0.53438(9) 0.0172(4) Uani 1 1 d . . . . .
H35A H 1.1389 0.0009 0.5691 0.021 Uiso 1 1 calc R U . . .
C88 C 0.4760(3) 0.03140(13) 0.90945(13) 0.0411(8) Uani 1 1 d . . . . .
H88A H 0.4428 0.0004 0.9310 0.049 Uiso 1 1 calc R U . . .
H88B H 0.4592 0.0375 0.8702 0.049 Uiso 1 1 calc R U . . .
C44 C 1.47855(18) 0.00998(11) 0.30035(10) 0.0210(5) Uani 1 1 d . . . . .
H44A H 1.4656 -0.0257 0.3249 0.025 Uiso 1 1 calc R U . . .
H44B H 1.5536 0.0063 0.2927 0.025 Uiso 1 1 calc R U . . .
C43 C 1.43548(18) 0.01494(11) 0.24450(10) 0.0221(5) Uani 1 1 d . . . . .
H43A H 1.4653 -0.0216 0.2265 0.027 Uiso 1 1 calc R U . . .
H43B H 1.4556 0.0480 0.2184 0.027 Uiso 1 1 calc R U . . .
C124 C 0.59007(18) 0.17159(10) 1.07669(10) 0.0202(5) Uani 1 1 d . . . . .
H12A H 0.5996 0.1537 1.0410 0.024 Uiso 1 1 calc R U . . .
H12B H 0.6587 0.1698 1.0867 0.024 Uiso 1 1 calc R U . . .
C11 C 0.7491(2) 0.07149(11) 0.30543(11) 0.0264(6) Uani 1 1 d . . . . .
H11C H 0.7773 0.0292 0.3017 0.032 Uiso 1 1 calc R U . . .
H11D H 0.7016 0.0748 0.3413 0.032 Uiso 1 1 calc R U . . .
C17 C 0.7815(2) 0.37477(11) 0.37267(12) 0.0282(6) Uani 1 1 d . . . . .
H17A H 0.8114 0.4097 0.3670 0.034 Uiso 1 1 calc R U . . .
H17B H 0.7179 0.3855 0.3546 0.034 Uiso 1 1 calc R U . . .
C68 C 0.5851(2) 0.14979(13) 0.65931(11) 0.0313(6) Uani 1 1 d . . . . .
H68A H 0.6159 0.1177 0.6380 0.038 Uiso 1 1 calc R U . . .
C8 C 1.27518(18) 0.23980(11) 0.30451(10) 0.0195(5) Uani 1 1 d . . . . .
H8A H 1.3250 0.2613 0.2819 0.023 Uiso 1 1 calc R U . . .
H8B H 1.3100 0.1977 0.3108 0.023 Uiso 1 1 calc R U . . .
C94 C 0.9940(2) 0.11857(14) 0.95948(12) 0.0402(7) Uani 1 1 d . . . . .
H94A H 1.0660 0.0982 0.9632 0.048 Uiso 1 1 calc R U . . .
H94B H 0.9708 0.1468 0.9880 0.048 Uiso 1 1 calc R U . . .
C85 C 0.6056(2) 0.11391(10) 0.91095(10) 0.0213(5) Uani 1 1 d . . . . .
H85A H 0.6131 0.1005 0.9518 0.026 Uiso 1 1 calc R U . . .
C37 C 1.21880(18) -0.09923(10) 0.48058(10) 0.0204(5) Uani 1 1 d . . . . .
H37A H 1.2552 -0.1390 0.4795 0.024 Uiso 1 1 calc R U . . .
C93 C 0.9878(2) 0.15159(13) 0.90041(12) 0.0331(6) Uani 1 1 d . . . . .
H93A H 1.0182 0.1240 0.8718 0.040 Uiso 1 1 calc R U . . .
H93B H 1.0279 0.1822 0.8949 0.040 Uiso 1 1 calc R U . . .
C36 C 1.20270(18) -0.07390(10) 0.53086(10) 0.0196(5) Uani 1 1 d . . . . .
H36A H 1.2280 -0.0970 0.5636 0.024 Uiso 1 1 calc R U . . .
C110 C 0.6037(2) 0.47836(11) 0.68671(10) 0.0276(6) Uani 1 1 d . . . . .
H11E H 0.5739 0.5103 0.7110 0.033 Uiso 1 1 calc R U . . .
H11F H 0.6792 0.4719 0.6824 0.033 Uiso 1 1 calc R U . . .
C38 C 1.18204(17) -0.06669(10) 0.43187(9) 0.0168(4) Uani 1 1 d . . . . .
H38A H 1.1916 -0.0839 0.3976 0.020 Uiso 1 1 calc R U . . .
C26 C 1.0878(2) 0.37474(11) 0.39908(12) 0.0285(6) Uani 1 1 d . . . . .
H26A H 1.0417 0.3484 0.4161 0.034 Uiso 1 1 calc R U . . .
H26B H 1.1249 0.3805 0.4292 0.034 Uiso 1 1 calc R U . . .
C54 C 1.30169(17) 0.09738(10) 0.49258(9) 0.0166(4) Uani 1 1 d . . . . .
H54A H 1.2688 0.0641 0.4941 0.020 Uiso 1 1 calc R U . . .
H54B H 1.3075 0.1165 0.4530 0.020 Uiso 1 1 calc R U . . .
C56 C 1.4019(2) 0.04575(13) 0.57200(11) 0.0310(6) Uani 1 1 d . . . . .
H56A H 1.3738 0.0104 0.5751 0.037 Uiso 1 1 calc R U . . .
H56B H 1.4715 0.0332 0.5834 0.037 Uiso 1 1 calc R U . . .
C122 C 0.73439(18) 0.28071(11) 1.08431(10) 0.0208(5) Uani 1 1 d . . . . .
H12C H 0.6987 0.2549 1.1125 0.025 Uiso 1 1 calc R U . . .
H12D H 0.7003 0.3221 1.0896 0.025 Uiso 1 1 calc R U . . .
C86 C 0.6464(2) 0.05889(11) 0.88044(11) 0.0287(6) Uani 1 1 d . . . . .
H86A H 0.6355 0.0686 0.8401 0.034 Uiso 1 1 calc R U . . .
H86B H 0.7210 0.0447 0.8820 0.034 Uiso 1 1 calc R U . . .
B4 B 0.5299(2) 0.40021(11) 0.91222(11) 0.0160(5) Uani 1 1 d . . . . .
C74 C 0.2674(2) 0.48141(11) 0.84810(12) 0.0295(6) Uani 1 1 d . . . . .
H74A H 0.3304 0.4806 0.8640 0.035 Uiso 1 1 calc R U . . .
H74B H 0.2192 0.4663 0.8789 0.035 Uiso 1 1 calc R U . . .
C64 C 0.9342(2) 0.25705(11) 0.54104(11) 0.0265(5) Uani 1 1 d . . . . .
H64A H 0.8952 0.2278 0.5377 0.032 Uiso 1 1 calc R U . . .
H64B H 0.9437 0.2801 0.5034 0.032 Uiso 1 1 calc R U . . .
C120 C 0.9067(2) 0.30560(13) 1.04962(11) 0.0295(6) Uani 1 1 d . . . . .
H12E H 0.8799 0.3477 1.0545 0.035 Uiso 1 1 calc R U . . .
H12F H 0.9797 0.2948 1.0555 0.035 Uiso 1 1 calc R U . . .
C15 C 0.81387(17) 0.26948(10) 0.35291(10) 0.0186(5) Uani 1 1 d . . . . .
H15A H 0.7481 0.2809 0.3361 0.022 Uiso 1 1 calc R U . . .
C18 C 0.7558(2) 0.35705(11) 0.43577(12) 0.0294(6) Uani 1 1 d . . . . .
H18A H 0.7041 0.3895 0.4527 0.035 Uiso 1 1 calc R U . . .
H18B H 0.8181 0.3499 0.4545 0.035 Uiso 1 1 calc R U . . .
C112 C 0.78981(18) 0.31491(10) 0.77552(10) 0.0215(5) Uani 1 1 d . . . . .
H11G H 0.7704 0.2917 0.8117 0.026 Uiso 1 1 calc R U . . .
H11H H 0.7616 0.3024 0.7452 0.026 Uiso 1 1 calc R U . . .
C6 C 1.0498(3) 0.32543(11) 0.15973(11) 0.0328(6) Uani 1 1 d . . . . .
H6A H 0.9854 0.3271 0.1482 0.039 Uiso 1 1 calc R U . . .
C27 C 1.35165(18) 0.27273(11) 0.39660(10) 0.0198(5) Uani 1 1 d . . . . .
H27A H 1.3837 0.3005 0.3681 0.024 Uiso 1 1 calc R U . . .
C47 C 1.08769(17) 0.10141(10) 0.22260(9) 0.0153(4) Uani 1 1 d . . . . .
H47A H 1.0164 0.1264 0.2245 0.018 Uiso 1 1 calc R U . . .
C117 C 0.72730(16) 0.26926(10) 1.02428(9) 0.0153(4) Uani 1 1 d . . . . .
H11I H 0.7645 0.2275 1.0207 0.018 Uiso 1 1 calc R U . . .
C55 C 1.40834(19) 0.07429(11) 0.51051(10) 0.0242(5) Uani 1 1 d . . . . .
H55A H 1.4431 0.1071 0.5065 0.029 Uiso 1 1 calc R U . . .
H55B H 1.4495 0.0450 0.4854 0.029 Uiso 1 1 calc R U . . .
C9 C 0.79840(18) 0.16708(10) 0.30929(10) 0.0201(5) Uani 1 1 d . . . . .
H9A H 0.7477 0.1719 0.3444 0.024 Uiso 1 1 calc R U . . .
C59 C 1.03934(18) 0.22499(10) 0.55835(9) 0.0177(5) Uani 1 1 d . . . . .
H59A H 1.0285 0.2000 0.5952 0.021 Uiso 1 1 calc R U . . .
C21 C 1.16505(19) 0.34621(10) 0.35161(10) 0.0209(5) Uani 1 1 d . . . . .
H21A H 1.1233 0.3437 0.3219 0.025 Uiso 1 1 calc R U . . .
C123 C 0.53193(16) 0.23609(9) 1.06750(9) 0.0141(4) Uani 1 1 d . . . . .
H12G H 0.5289 0.2549 1.1024 0.017 Uiso 1 1 calc R U . . .
C92 C 0.87679(19) 0.18039(11) 0.89171(11) 0.0246(5) Uani 1 1 d . . . . .
H92A H 0.8750 0.2002 0.8525 0.029 Uiso 1 1 calc R U . . .
H92B H 0.8488 0.2107 0.9179 0.029 Uiso 1 1 calc R U . . .
C25 C 1.0244(2) 0.43394(13) 0.37598(17) 0.0492(9) Uani 1 1 d . . . . .
H25A H 0.9780 0.4527 0.4076 0.059 Uiso 1 1 calc R U . . .
H25B H 0.9817 0.4276 0.3490 0.059 Uiso 1 1 calc R U . . .
C121 C 0.84684(19) 0.26873(13) 1.09385(11) 0.0288(6) Uani 1 1 d . . . . .
H12H H 0.8503 0.2779 1.1322 0.035 Uiso 1 1 calc R U . . .
H12I H 0.8789 0.2265 1.0919 0.035 Uiso 1 1 calc R U . . .
C106 C 0.6147(2) 0.37269(12) 0.67616(10) 0.0261(5) Uani 1 1 d . . . . .
H10J H 0.6905 0.3640 0.6713 0.031 Uiso 1 1 calc R U . . .
H10K H 0.5930 0.3364 0.6941 0.031 Uiso 1 1 calc R U . . .
C91 C 0.80926(19) 0.13581(10) 0.90210(10) 0.0216(5) Uani 1 1 d . . . . .
H91A H 0.8365 0.1069 0.8738 0.026 Uiso 1 1 calc R U . . .
C3 C 1.2432(3) 0.31958(13) 0.19358(11) 0.0394(8) Uani 1 1 d . . . . .
H3A H 1.3080 0.3177 0.2047 0.047 Uiso 1 1 calc R U . . .
C125 C 0.53255(19) 0.13626(11) 1.12389(11) 0.0232(5) Uani 1 1 d . . . . .
H12J H 0.5704 0.0946 1.1273 0.028 Uiso 1 1 calc R U . . .
H12K H 0.5291 0.1515 1.1604 0.028 Uiso 1 1 calc R U . . .
B3 B 0.5368(2) 0.27510(11) 0.79831(11) 0.0173(5) Uani 1 1 d . . . . .
C113 C 0.9067(2) 0.30231(12) 0.76237(11) 0.0282(6) Uani 1 1 d . . . . .
H11J H 0.9343 0.2596 0.7611 0.034 Uiso 1 1 calc R U . . .
H11K H 0.9262 0.3228 0.7246 0.034 Uiso 1 1 calc R U . . .
C116 C 0.78977(19) 0.40008(11) 0.82583(11) 0.0245(5) Uani 1 1 d . . . . .
H11L H 0.7622 0.4427 0.8277 0.029 Uiso 1 1 calc R U . . .
H11M H 0.7701 0.3791 0.8632 0.029 Uiso 1 1 calc R U . . .
C57 C 1.3338(2) 0.08833(13) 0.61184(11) 0.0299(6) Uani 1 1 d . . . . .
H57A H 1.3263 0.0675 0.6507 0.036 Uiso 1 1 calc R U . . .
H57B H 1.3673 0.1208 0.6129 0.036 Uiso 1 1 calc R U . . .
C22 C 1.2351(2) 0.38752(11) 0.32322(12) 0.0289(6) Uani 1 1 d . . . . .
H22A H 1.2751 0.3945 0.3514 0.035 Uiso 1 1 calc R U . . .
H22B H 1.2839 0.3690 0.2922 0.035 Uiso 1 1 calc R U . . .
C28 C 1.42614(19) 0.21181(11) 0.39832(11) 0.0255(5) Uani 1 1 d . . . . .
H28A H 1.3922 0.1827 0.4228 0.031 Uiso 1 1 calc R U . . .
H28B H 1.4432 0.1997 0.3596 0.031 Uiso 1 1 calc R U . . .
C53 C 1.23519(17) 0.14173(10) 0.53163(9) 0.0164(4) Uani 1 1 d . . . . .
H53A H 1.2724 0.1738 0.5293 0.020 Uiso 1 1 calc R U . . .
C89 C 0.4330(2) 0.08870(12) 0.93652(12) 0.0346(7) Uani 1 1 d . . . . .
H89A H 0.4391 0.0811 0.9776 0.042 Uiso 1 1 calc R U . . .
H89B H 0.3594 0.1029 0.9323 0.042 Uiso 1 1 calc R U . . .
C90 C 0.4905(2) 0.13626(11) 0.90872(11) 0.0262(5) Uani 1 1 d . . . . .
H90A H 0.4777 0.1473 0.8687 0.031 Uiso 1 1 calc R U . . .
H90B H 0.4647 0.1718 0.9287 0.031 Uiso 1 1 calc R U . . .
C119 C 0.89792(18) 0.29607(12) 0.98941(10) 0.0233(5) Uani 1 1 d . . . . .
H11N H 0.9325 0.2551 0.9829 0.028 Uiso 1 1 calc R U . . .
H11O H 0.9328 0.3227 0.9618 0.028 Uiso 1 1 calc R U . . .
C4 C 1.2108(3) 0.35544(15) 0.14575(12) 0.0530(10) Uani 1 1 d . . . . .
H4A H 1.2545 0.3788 0.1240 0.064 Uiso 1 1 calc R U . . .
C95 C 0.9279(2) 0.07383(13) 0.97076(12) 0.0382(7) Uani 1 1 d . . . . .
H95A H 0.9297 0.0549 1.0103 0.046 Uiso 1 1 calc R U . . .
H95B H 0.9565 0.0429 0.9452 0.046 Uiso 1 1 calc R U . . .
C7 C 0.93141(19) 0.24395(10) 0.24488(10) 0.0203(5) Uani 1 1 d . . . . .
H7A H 0.9353 0.2184 0.2152 0.024 Uiso 1 1 calc R U . . .
H7B H 0.8811 0.2815 0.2369 0.024 Uiso 1 1 calc R U . . .
C51 C 1.0373(2) 0.05555(13) 0.14653(10) 0.0299(6) Uani 1 1 d . . . . .
H51A H 1.0374 0.0177 0.1337 0.036 Uiso 1 1 calc R U . . .
H51B H 0.9655 0.0785 0.1518 0.036 Uiso 1 1 calc R U . . .
C32 C 1.33198(19) 0.29617(13) 0.45428(11) 0.0271(6) Uani 1 1 d . . . . .
H32A H 1.2922 0.2720 0.4819 0.033 Uiso 1 1 calc R U . . .
H32B H 1.2904 0.3370 0.4508 0.033 Uiso 1 1 calc R U . . .
B2 B 1.04951(19) 0.08864(11) 0.41722(10) 0.0132(5) Uani 1 1 d . . . . .
C49 C 1.1072(2) 0.14630(12) 0.12055(10) 0.0275(6) Uani 1 1 d . . . . .
H49A H 1.0381 0.1727 0.1251 0.033 Uiso 1 1 calc R U . . .
H49B H 1.1512 0.1662 0.0911 0.033 Uiso 1 1 calc R U . . .
C84 C 0.2784(2) 0.26678(12) 0.86464(11) 0.0281(6) Uani 1 1 d . . . . .
H84A H 0.2746 0.2622 0.8249 0.034 Uiso 1 1 calc R U . . .
H84B H 0.3470 0.2449 0.8740 0.034 Uiso 1 1 calc R U . . .
C128 C 0.42202(18) 0.23956(11) 1.05678(11) 0.0254(5) Uani 1 1 d . . . . .
H12L H 0.3837 0.2812 1.0538 0.030 Uiso 1 1 calc R U . . .
H12M H 0.4242 0.2245 1.0203 0.030 Uiso 1 1 calc R U . . .
C63 C 0.8727(2) 0.29841(13) 0.58427(12) 0.0338(6) Uani 1 1 d . . . . .
H63A H 0.8073 0.3201 0.5706 0.041 Uiso 1 1 calc R U . . .
H63B H 0.8565 0.2750 0.6209 0.041 Uiso 1 1 calc R U . . .
C69 C 0.4997(2) 0.19053(13) 0.64228(11) 0.0328(6) Uani 1 1 d . . . . .
H69A H 0.4739 0.1864 0.6091 0.039 Uiso 1 1 calc R U . . .
C29 C 1.5249(2) 0.21194(13) 0.42084(12) 0.0312(6) Uani 1 1 d . . . . .
H29A H 1.5685 0.1715 0.4238 0.037 Uiso 1 1 calc R U . . .
H29B H 1.5633 0.2374 0.3939 0.037 Uiso 1 1 calc R U . . .
C73 C 0.2938(2) 0.44178(11) 0.80065(11) 0.0249(5) Uani 1 1 d . . . . .
H73A H 0.3420 0.4590 0.7708 0.030 Uiso 1 1 calc R U . . .
C20 C 0.78677(18) 0.25141(10) 0.41647(10) 0.0202(5) Uani 1 1 d . . . . .
H20A H 0.7542 0.2175 0.4215 0.024 Uiso 1 1 calc R U . . .
H20B H 0.8504 0.2387 0.4344 0.024 Uiso 1 1 calc R U . . .
C75 C 0.2184(3) 0.54503(13) 0.82598(15) 0.0447(8) Uani 1 1 d . . . . .
H75A H 0.1976 0.5691 0.8580 0.054 Uiso 1 1 calc R U . . .
H75B H 0.2695 0.5617 0.7985 0.054 Uiso 1 1 calc R U . . .
C5 C 1.1170(3) 0.35845(13) 0.12865(12) 0.0481(9) Uani 1 1 d . . . . .
H5A H 1.0980 0.3833 0.0953 0.058 Uiso 1 1 calc R U . . .
C70 C 0.4515(2) 0.23734(12) 0.67313(11) 0.0288(6) Uani 1 1 d . . . . .
H70A H 0.3927 0.2652 0.6617 0.035 Uiso 1 1 calc R U . . .
C87 C 0.5914(3) 0.01076(12) 0.90841(13) 0.0399(8) Uani 1 1 d . . . . .
H87A H 0.6165 -0.0240 0.8874 0.048 Uiso 1 1 calc R U . . .
H87B H 0.6076 -0.0012 0.9477 0.048 Uiso 1 1 calc R U . . .
C107 C 0.5773(2) 0.39078(14) 0.61828(11) 0.0360(7) Uani 1 1 d . . . . .
H10L H 0.5019 0.3962 0.6228 0.043 Uiso 1 1 calc R U . . .
H10M H 0.6082 0.3592 0.5937 0.043 Uiso 1 1 calc R U . . .
C19 C 0.71410(19) 0.30171(11) 0.44599(12) 0.0268(6) Uani 1 1 d . . . . .
H19A H 0.6469 0.3106 0.4318 0.032 Uiso 1 1 calc R U . . .
H19B H 0.7033 0.2892 0.4873 0.032 Uiso 1 1 calc R U . . .
C23 C 1.1700(3) 0.44619(13) 0.29926(15) 0.0447(8) Uani 1 1 d . . . . .
H23A H 1.2153 0.4728 0.2815 0.054 Uiso 1 1 calc R U . . .
H23B H 1.1332 0.4393 0.2696 0.054 Uiso 1 1 calc R U . . .
C14 C 0.7379(2) 0.19509(13) 0.25968(14) 0.0401(8) Uani 1 1 d . . . . .
H14A H 0.7100 0.2375 0.2629 0.048 Uiso 1 1 calc R U . . .
H14B H 0.7844 0.1913 0.2235 0.048 Uiso 1 1 calc R U . . .
C80 C 0.2648(2) 0.33997(12) 0.93278(10) 0.0264(5) Uani 1 1 d . . . . .
H80A H 0.3331 0.3207 0.9443 0.032 Uiso 1 1 calc R U . . .
H80B H 0.2518 0.3824 0.9366 0.032 Uiso 1 1 calc R U . . .
C111 C 0.74308(18) 0.38033(10) 0.78005(10) 0.0192(5) Uani 1 1 d . . . . .
H11P H 0.7658 0.4021 0.7431 0.023 Uiso 1 1 calc R U . . .
C12 C 0.6906(2) 0.10005(13) 0.25565(11) 0.0315(6) Uani 1 1 d . . . . .
H12N H 0.7366 0.0939 0.2196 0.038 Uiso 1 1 calc R U . . .
H12O H 0.6329 0.0813 0.2560 0.038 Uiso 1 1 calc R U . . .
C105 C 0.57150(19) 0.42165(11) 0.71511(10) 0.0216(5) Uani 1 1 d . . . . .
H10N H 0.4953 0.4302 0.7170 0.026 Uiso 1 1 calc R U . . .
C24 C 1.0930(3) 0.47511(13) 0.34589(18) 0.0552(10) Uani 1 1 d . . . . .
H24A H 1.0499 0.5120 0.3293 0.066 Uiso 1 1 calc R U . . .
H24B H 1.1299 0.4852 0.3738 0.066 Uiso 1 1 calc R U . . .
C79 C 0.26489(18) 0.33201(11) 0.87031(10) 0.0221(5) Uani 1 1 d . . . . .
H79A H 0.1960 0.3530 0.8596 0.026 Uiso 1 1 calc R U . . .
C31 C 1.4323(2) 0.29505(14) 0.47666(12) 0.0341(7) Uani 1 1 d . . . . .
H31A H 1.4678 0.3232 0.4518 0.041 Uiso 1 1 calc R U . . .
H31B H 1.4163 0.3075 0.5152 0.041 Uiso 1 1 calc R U . . .
C62 C 0.9330(3) 0.34209(13) 0.59314(14) 0.0425(8) Uani 1 1 d . . . . .
H62A H 0.9429 0.3684 0.5575 0.051 Uiso 1 1 calc R U . . .
H62B H 0.8938 0.3666 0.6229 0.051 Uiso 1 1 calc R U . . .
C81 C 0.1831(2) 0.31352(13) 0.97200(12) 0.0349(7) Uani 1 1 d . . . . .
H81A H 0.1878 0.3173 1.0118 0.042 Uiso 1 1 calc R U . . .
H81B H 0.1143 0.3357 0.9632 0.042 Uiso 1 1 calc R U . . .
C126 C 0.4251(2) 0.14018(11) 1.11178(11) 0.0258(5) Uani 1 1 d . . . . .
H12P H 0.3888 0.1181 1.1435 0.031 Uiso 1 1 calc R U . . .
H12Q H 0.4285 0.1220 1.0769 0.031 Uiso 1 1 calc R U . . .
C71 C 0.37581(19) 0.33333(11) 0.75458(10) 0.0227(5) Uani 1 1 d . . . . .
H71A H 0.3137 0.3199 0.7515 0.027 Uiso 1 1 calc R U . . .
H71B H 0.3882 0.3622 0.7214 0.027 Uiso 1 1 calc R U . . .
C61 C 1.0370(2) 0.30994(14) 0.61076(14) 0.0414(8) Uani 1 1 d . . . . .
H61A H 1.0270 0.2862 0.6480 0.050 Uiso 1 1 calc R U . . .
H61B H 1.0759 0.3390 0.6150 0.050 Uiso 1 1 calc R U . . .
C30 C 1.5020(2) 0.23409(14) 0.47854(12) 0.0354(7) Uani 1 1 d . . . . .
H30A H 1.4690 0.2067 0.5062 0.042 Uiso 1 1 calc R U . . .
H30B H 1.5670 0.2350 0.4915 0.042 Uiso 1 1 calc R U . . .
C13 C 0.6496(2) 0.16558(13) 0.25908(15) 0.0412(8) Uani 1 1 d . . . . .
H13A H 0.6003 0.1718 0.2940 0.049 Uiso 1 1 calc R U . . .
H13B H 0.6131 0.1836 0.2261 0.049 Uiso 1 1 calc R U . . .
C114 C 0.9533(2) 0.32271(12) 0.80689(12) 0.0314(6) Uani 1 1 d . . . . .
H11Q H 1.0283 0.3166 0.7959 0.038 Uiso 1 1 calc R U . . .
H11R H 0.9408 0.2990 0.8438 0.038 Uiso 1 1 calc R U . . .
C115 C 0.9071(2) 0.38744(12) 0.81278(13) 0.0329(6) Uani 1 1 d . . . . .
H11S H 0.9267 0.4114 0.7771 0.039 Uiso 1 1 calc R U . . .
H11T H 0.9353 0.3990 0.8436 0.039 Uiso 1 1 calc R U . . .
C96 C 0.8160(2) 0.10187(12) 0.96157(10) 0.0296(6) Uani 1 1 d . . . . .
H96A H 0.7772 0.0707 0.9665 0.036 Uiso 1 1 calc R U . . .
H96B H 0.7842 0.1290 0.9904 0.036 Uiso 1 1 calc R U . . .
C109 C 0.5668(3) 0.49656(13) 0.62825(11) 0.0383(7) Uani 1 1 d . . . . .
H10O H 0.4909 0.5067 0.6331 0.046 Uiso 1 1 calc R U . . .
H10P H 0.5908 0.5320 0.6099 0.046 Uiso 1 1 calc R U . . .
C60 C 1.0986(2) 0.26969(12) 0.56684(12) 0.0296(6) Uani 1 1 d . . . . .
H60A H 1.1650 0.2486 0.5797 0.035 Uiso 1 1 calc R U . . .
H60B H 1.1128 0.2937 0.5303 0.035 Uiso 1 1 calc R U . . .
C108 C 0.6061(3) 0.44791(14) 0.59019(11) 0.0402(7) Uani 1 1 d . . . . .
H10Q H 0.6816 0.4411 0.5815 0.048 Uiso 1 1 calc R U . . .
H10R H 0.5768 0.4602 0.5540 0.048 Uiso 1 1 calc R U . . .
C83 C 0.1963(2) 0.24054(13) 0.90391(13) 0.0360(7) Uani 1 1 d . . . . .
H83A H 0.1282 0.2597 0.8922 0.043 Uiso 1 1 calc R U . . .
H83B H 0.2094 0.1980 0.9004 0.043 Uiso 1 1 calc R U . . .
C50 C 1.1000(2) 0.08928(14) 0.10136(10) 0.0335(6) Uani 1 1 d . . . . .
H50A H 1.1698 0.0645 0.0930 0.040 Uiso 1 1 calc R U . . .
H50B H 1.0678 0.0982 0.0660 0.040 Uiso 1 1 calc R U . . .
C82 C 0.1959(2) 0.24895(13) 0.96537(12) 0.0357(7) Uani 1 1 d . . . . .
H82A H 0.2611 0.2259 0.9785 0.043 Uiso 1 1 calc R U . . .
H82B H 0.1391 0.2340 0.9893 0.043 Uiso 1 1 calc R U . . .
C127 C 0.36597(19) 0.20379(12) 1.10434(12) 0.0314(6) Uani 1 1 d . . . . .
H12R H 0.3578 0.2211 1.1403 0.038 Uiso 1 1 calc R U . . .
H12S H 0.2968 0.2055 1.0952 0.038 Uiso 1 1 calc R U . . .
B1 B 1.0955(2) 0.22445(11) 0.29091(11) 0.0172(5) Uani 1 1 d . . . . .
C76 C 0.1255(3) 0.54773(14) 0.79737(16) 0.0529(10) Uani 1 1 d . . . . .
H76A H 0.0714 0.5353 0.8259 0.064 Uiso 1 1 calc R U . . .
H76B H 0.0983 0.5888 0.7816 0.064 Uiso 1 1 calc R U . . .
C78 C 0.1981(2) 0.44516(13) 0.77280(14) 0.0395(7) Uani 1 1 d . . . . .
H78A H 0.2169 0.4207 0.7410 0.047 Uiso 1 1 calc R U . . .
H78B H 0.1468 0.4294 0.8009 0.047 Uiso 1 1 calc R U . . .
C77 C 0.1512(3) 0.50888(15) 0.75051(16) 0.0527(9) Uani 1 1 d . . . . .
H77A H 0.2003 0.5235 0.7201 0.063 Uiso 1 1 calc R U . . .
H77B H 0.0882 0.5103 0.7341 0.063 Uiso 1 1 calc R U . . .
O1 O 1.1790(7) 0.4283(4) 0.5531(2) 0.271(5) Uani 1 1 d . . . . .
C132 C 1.2231(6) 0.4130(3) 0.6156(2) 0.135(3) Uani 1 1 d . . . . .
H13H H 1.1669 0.4260 0.6460 0.162 Uiso 1 1 calc R U . . .
H13I H 1.2494 0.3700 0.6238 0.162 Uiso 1 1 calc R U . . .
C131 C 1.2934(4) 0.4389(3) 0.6145(2) 0.0975(19) Uani 1 1 d . . . . .
H13J H 1.3550 0.4105 0.6267 0.117 Uiso 1 1 calc R U . . .
H13R H 1.2715 0.4693 0.6409 0.117 Uiso 1 1 calc R U . . .
C137 C 0.9523(4) 0.4666(3) 0.9964(3) 0.106(2) Uani 1 1 d . . . . .
H13K H 1.0104 0.4351 1.0085 0.127 Uiso 1 1 d . U . . .
H13W H 0.8939 0.4488 1.0136 0.127 Uiso 1 1 d . U . . .
C129 C 1.2519(7) 0.4601(4) 0.5269(3) 0.170(4) Uani 1 1 d . . . . .
H12T H 1.2909 0.4406 0.4937 0.204 Uiso 1 1 calc R U . . .
H12U H 1.2153 0.4999 0.5124 0.204 Uiso 1 1 calc R U . . .
C138 C 0.9604(6) 0.4625(3) 0.9373(3) 0.141(3) Uani 1 1 d . . . . .
H13O H 0.9716 0.4212 0.9312 0.212 Uiso 1 1 calc R U . . .
H13P H 1.0182 0.4784 0.9172 0.212 Uiso 1 1 calc R U . . .
H13Q H 0.8970 0.4850 0.9229 0.212 Uiso 1 1 calc R U . . .
C130 C 1.3170(7) 0.4654(4) 0.5591(3) 0.158(3) Uani 1 1 d . . . . .
H13T H 1.3139 0.5076 0.5598 0.189 Uiso 1 1 calc R U . . .
H13U H 1.3874 0.4464 0.5433 0.189 Uiso 1 1 calc R U . . .
O3 O 0.9440(4) 0.5026(3) 1.0312(3) 0.099(3) Uani 0.5 1 d . . P . .
C133 C 0.2410(4) 0.0460(6) 0.8196(4) 0.171(5) Uani 1 1 d . . . A 1
H13V H 0.3013 0.0294 0.7854 0.205 Uiso 1 1 d . U . B 1
H13S H 0.1829 0.0662 0.7901 0.205 Uiso 1 1 d . U . C 1
C134 C 0.2144(4) 0.0057(3) 0.8732(4) 0.156(4) Uani 1 1 d . . . A 1
H13L H 0.1807 -0.0230 0.8635 0.234 Uiso 1 1 calc R U . A 1
H13M H 0.1682 0.0293 0.9011 0.234 Uiso 1 1 calc R U . A 1
H13N H 0.2773 -0.0150 0.8891 0.234 Uiso 1 1 calc R U . A 1
C136 C 0.2344(4) 0.1722(3) 0.7593(3) 0.1035(19) Uani 1 1 d . . . A 1
H13C H 0.2567 0.1973 0.7257 0.155 Uiso 1 1 calc R U . A 1
H13D H 0.1979 0.1966 0.7890 0.155 Uiso 1 1 calc R U . A 1
H13E H 0.1887 0.1502 0.7492 0.155 Uiso 1 1 calc R U . A 1
O2 O 0.2715(4) 0.0890(2) 0.83007(16) 0.138(2) Uani 1 1 d . . . A 1
C135 C 0.3164(5) 0.1344(3) 0.7781(3) 0.057(2) Uani 0.656(10) 1 d . . P A 1
H5 H 0.3564 0.1494 0.7992 0.069 Uiso 1 1 d . U . D 1
H6 H 0.3575 0.1078 0.7521 0.069 Uiso 1 1 d . U . E 1
C235 C 0.2610(8) 0.0982(4) 0.7751(4) 0.042(3) Uani 0.344(10) 1 d . . P A 2
H4 H 0.4703(19) 0.3763(11) 0.9001(10) 0.018(6) Uiso 1 1 d . . . . .
H1 H 1.011(2) 0.2103(13) 0.3869(12) 0.039(8) Uiso 1 1 d . . . . .
H2 H 0.9842(18) 0.1276(10) 0.4003(10) 0.012(6) Uiso 1 1 d . . . . .
H3 H 0.480(2) 0.2883(13) 0.8836(12) 0.036(8) Uiso 1 1 d . . . . .

loop_
_atom_site_aniso_label
_atom_site_aniso_U_11
_atom_site_aniso_U_22
_atom_site_aniso_U_33
_atom_site_aniso_U_23
_atom_site_aniso_U_13
_atom_site_aniso_U_12
Co4 0.01580(15) 0.01233(14) 0.01266(14) 0.00028(11) -0.00258(11) -0.00163(12)
Co2 0.01120(14) 0.01360(14) 0.01228(14) 0.00075(11) -0.00065(11) -0.00480(11)
Co1 0.01042(14) 0.01172(14) 0.01241(14) 0.00162(11) -0.00255(11) -0.00361(11)
Co3 0.01391(15) 0.01359(14) 0.01380(14) 0.00274(11) -0.00262(11) -0.00388(12)
P6 0.0196(3) 0.0122(3) 0.0131(3) -0.0001(2) -0.0013(2) -0.0023(2)
P3 0.0120(3) 0.0136(3) 0.0094(2) 0.0021(2) -0.0017(2) -0.0040(2)
P8 0.0110(3) 0.0115(3) 0.0127(3) 0.0007(2) -0.0002(2) -0.0032(2)
P4 0.0129(3) 0.0143(3) 0.0111(2) -0.0005(2) -0.0003(2) -0.0044(2)
P2 0.0140(3) 0.0176(3) 0.0153(3) -0.0003(2) 0.0000(2) -0.0080(2)
P7 0.0176(3) 0.0151(3) 0.0130(3) 0.0014(2) 0.0001(2) -0.0041(2)
P1 0.0144(3) 0.0134(3) 0.0188(3) 0.0030(2) -0.0067(2) -0.0042(2)
P10 0.0289(3) 0.0242(3) 0.0146(3) -0.0034(2) 0.0042(2) -0.0120(3)
P5 0.0159(3) 0.0171(3) 0.0176(3) 0.0030(2) -0.0050(2) -0.0023(2)
P9 0.0422(4) 0.0205(3) 0.0297(4) 0.0006(3) 0.0150(3) -0.0053(3)
F11 0.0279(8) 0.0203(7) 0.0319(8) -0.0017(6) 0.0055(6) -0.0103(6)
F12 0.0431(10) 0.0447(10) 0.0255(8) -0.0049(7) 0.0064(7) -0.0287(8)
F5 0.0397(10) 0.0353(9) 0.0263(8) 0.0050(7) 0.0073(7) -0.0063(7)
F7 0.0516(11) 0.0662(12) 0.0160(7) -0.0068(7) 0.0024(7) -0.0290(9)
F10 0.0282(9) 0.0323(9) 0.0781(14) -0.0007(9) 0.0055(9) -0.0046(8)
F8 0.0575(12) 0.0757(13) 0.0197(8) -0.0163(8) 0.0079(8) -0.0397(10)
F1 0.0507(11) 0.0372(10) 0.0332(9) -0.0066(7) -0.0032(8) 0.0009(8)
F4 0.0378(10) 0.0443(10) 0.0495(11) -0.0067(8) 0.0162(8) -0.0117(8)
N7 0.0200(10) 0.0136(9) 0.0123(9) 0.0015(7) 0.0009(7) -0.0045(8)
F3 0.0487(11) 0.0281(9) 0.0518(11) 0.0097(8) 0.0119(9) 0.0094(8)
N3 0.0140(9) 0.0134(9) 0.0096(8) 0.0021(7) -0.0020(7) -0.0042(7)
F9 0.0435(10) 0.0232(8) 0.0494(10) 0.0078(7) -0.0007(8) -0.0107(7)
N4 0.0140(9) 0.0125(9) 0.0117(8) 0.0010(7) -0.0004(7) -0.0048(7)
F2 0.0820(16) 0.0483(12) 0.0821(15) -0.0354(11) 0.0352(13) -0.0346(11)
N8 0.0155(9) 0.0113(8) 0.0148(9) 0.0017(7) 0.0014(7) -0.0039(7)
N6 0.0194(10) 0.0174(9) 0.0123(9) 0.0003(7) -0.0025(7) -0.0052(8)
N2 0.0246(11) 0.0216(10) 0.0125(9) 0.0028(7) -0.0004(8) -0.0135(9)
F6 0.0920(17) 0.0349(10) 0.0526(12) 0.0202(9) 0.0358(12) 0.0003(11)
C103 0.0210(12) 0.0154(11) 0.0154(11) 0.0023(9) -0.0004(9) -0.0024(9)
C99 0.0210(12) 0.0141(10) 0.0166(11) -0.0002(8) 0.0016(9) -0.0049(9)
C104 0.0167(11) 0.0119(10) 0.0150(10) 0.0012(8) 0.0020(8) -0.0051(9)
N1 0.0227(10) 0.0154(9) 0.0150(9) 0.0054(7) -0.0030(8) -0.0060(8)
C97 0.0175(11) 0.0131(10) 0.0175(11) -0.0005(8) 0.0029(9) -0.0032(9)
C39 0.0171(11) 0.0153(10) 0.0095(10) 0.0006(8) -0.0011(8) -0.0049(9)
N5 0.0206(10) 0.0202(10) 0.0177(10) -0.0002(8) -0.0048(8) -0.0051(8)
C52 0.0235(12) 0.0239(12) 0.0149(11) -0.0028(9) -0.0056(9) -0.0056(10)
C100 0.0249(13) 0.0212(12) 0.0214(12) -0.0040(9) -0.0006(10) -0.0091(10)
C98 0.0157(11) 0.0128(10) 0.0176(11) -0.0011(8) 0.0030(9) -0.0039(9)
C102 0.0246(13) 0.0149(11) 0.0197(11) 0.0019(9) 0.0042(9) -0.0082(10)
C65 0.0239(13) 0.0243(12) 0.0163(11) -0.0005(9) -0.0021(9) -0.0112(10)
C101 0.0281(13) 0.0170(11) 0.0277(13) -0.0021(10) 0.0024(10) -0.0130(10)
C34 0.0123(10) 0.0144(10) 0.0148(10) 0.0021(8) -0.0005(8) -0.0066(8)
C45 0.0140(11) 0.0233(12) 0.0227(12) 0.0005(9) -0.0054(9) -0.0028(9)
C41 0.0118(10) 0.0176(11) 0.0133(10) 0.0024(8) -0.0015(8) -0.0032(9)
C67 0.0305(14) 0.0261(13) 0.0213(12) -0.0056(10) -0.0017(10) -0.0082(11)
C42 0.0178(12) 0.0220(12) 0.0167(11) -0.0021(9) -0.0026(9) -0.0004(9)
C40 0.0165(11) 0.0163(10) 0.0127(10) -0.0007(8) 0.0002(8) -0.0064(9)
C46 0.0132(11) 0.0213(11) 0.0152(11) -0.0006(9) -0.0031(8) -0.0026(9)
C33 0.0127(10) 0.0130(10) 0.0142(10) 0.0040(8) -0.0009(8) -0.0049(8)
C2 0.0419(16) 0.0225(12) 0.0142(11) 0.0009(9) -0.0003(10) -0.0208(12)
C10 0.0175(12) 0.0201(11) 0.0227(12) -0.0001(9) -0.0001(9) -0.0087(10)
C118 0.0132(11) 0.0237(12) 0.0144(10) 0.0000(9) 0.0001(8) -0.0072(9)
C48 0.0175(11) 0.0247(12) 0.0125(10) 0.0038(9) -0.0006(9) -0.0066(10)
C1 0.0407(15) 0.0154(11) 0.0150(11) 0.0020(9) -0.0021(10) -0.0136(11)
C16 0.0224(13) 0.0159(11) 0.0301(13) 0.0030(10) -0.0026(10) -0.0055(10)
C66 0.0227(12) 0.0227(12) 0.0144(11) 0.0007(9) -0.0007(9) -0.0111(10)
C72 0.0184(11) 0.0150(10) 0.0133(10) -0.0006(8) -0.0011(9) -0.0028(9)
C58 0.0199(12) 0.0288(13) 0.0160(11) -0.0012(10) -0.0039(9) -0.0046(10)
C35 0.0188(11) 0.0198(11) 0.0137(10) 0.0030(9) -0.0031(9) -0.0081(9)
C88 0.057(2) 0.0330(16) 0.0384(16) -0.0070(13) 0.0111(14) -0.0296(15)
C44 0.0145(11) 0.0227(12) 0.0229(12) 0.0011(10) -0.0029(9) -0.0009(9)
C43 0.0178(12) 0.0242(12) 0.0194(12) -0.0003(9) -0.0001(9) 0.0018(10)
C124 0.0174(12) 0.0166(11) 0.0232(12) 0.0051(9) 0.0000(9) -0.0034(9)
C11 0.0246(13) 0.0252(13) 0.0321(14) 0.0004(11) 0.0003(11) -0.0155(11)
C17 0.0256(14) 0.0168(12) 0.0400(15) 0.0005(11) -0.0038(11) -0.0035(10)
C68 0.0387(16) 0.0362(15) 0.0236(13) -0.0130(11) -0.0016(11) -0.0132(13)
C8 0.0187(12) 0.0243(12) 0.0182(11) -0.0030(9) 0.0024(9) -0.0128(10)
C94 0.0329(16) 0.0517(19) 0.0319(15) -0.0181(14) -0.0143(13) 0.0128(14)
C85 0.0312(14) 0.0148(11) 0.0166(11) -0.0004(9) 0.0034(10) -0.0080(10)
C37 0.0206(12) 0.0136(11) 0.0243(12) 0.0036(9) -0.0020(10) -0.0031(9)
C93 0.0246(14) 0.0440(17) 0.0310(14) -0.0129(13) -0.0099(11) 0.0008(12)
C36 0.0206(12) 0.0203(12) 0.0170(11) 0.0079(9) -0.0058(9) -0.0069(10)
C110 0.0369(15) 0.0235(13) 0.0181(12) 0.0050(10) 0.0010(11) -0.0062(11)
C38 0.0159(11) 0.0169(11) 0.0164(11) 0.0004(9) 0.0018(9) -0.0054(9)
C26 0.0227(13) 0.0213(13) 0.0399(15) -0.0035(11) -0.0015(11) -0.0041(11)
C54 0.0161(11) 0.0188(11) 0.0141(10) 0.0015(8) -0.0018(8) -0.0047(9)
C56 0.0247(14) 0.0361(15) 0.0266(14) 0.0032(11) -0.0098(11) 0.0031(12)
C122 0.0156(11) 0.0327(13) 0.0160(11) 0.0003(10) -0.0012(9) -0.0115(10)
C86 0.0401(16) 0.0167(12) 0.0285(13) -0.0058(10) 0.0079(12) -0.0109(11)
B4 0.0144(12) 0.0145(12) 0.0172(12) -0.0010(9) 0.0007(10) -0.0020(10)
C74 0.0282(14) 0.0210(13) 0.0330(15) 0.0009(11) -0.0011(11) 0.0017(11)
C64 0.0246(13) 0.0253(13) 0.0247(13) -0.0051(10) -0.0018(10) 0.0038(11)
C120 0.0186(13) 0.0487(17) 0.0260(13) -0.0052(12) -0.0019(10) -0.0168(12)
C15 0.0131(11) 0.0140(11) 0.0273(12) 0.0024(9) -0.0062(9) -0.0014(9)
C18 0.0249(14) 0.0208(13) 0.0403(16) -0.0061(11) 0.0034(11) -0.0046(11)
C112 0.0203(12) 0.0208(12) 0.0218(12) -0.0029(9) -0.0003(10) -0.0030(10)
C6 0.060(2) 0.0215(13) 0.0212(13) 0.0043(10) -0.0111(13) -0.0172(13)
C27 0.0158(11) 0.0250(12) 0.0212(12) -0.0014(9) -0.0008(9) -0.0114(10)
C47 0.0147(11) 0.0181(11) 0.0122(10) 0.0028(8) -0.0031(8) -0.0038(9)
C117 0.0115(10) 0.0189(11) 0.0152(10) 0.0008(8) -0.0022(8) -0.0043(9)
C55 0.0194(12) 0.0260(13) 0.0232(12) 0.0001(10) -0.0033(10) 0.0007(10)
C9 0.0172(12) 0.0185(11) 0.0269(12) 0.0001(9) -0.0094(10) -0.0055(9)
C59 0.0199(12) 0.0172(11) 0.0148(11) -0.0022(9) 0.0025(9) -0.0048(9)
C21 0.0226(12) 0.0170(11) 0.0248(12) 0.0021(9) -0.0039(10) -0.0098(10)
C123 0.0122(10) 0.0140(10) 0.0155(10) -0.0001(8) -0.0001(8) -0.0038(8)
C92 0.0215(13) 0.0284(13) 0.0239(12) -0.0062(10) -0.0068(10) -0.0014(10)
C25 0.0300(17) 0.0233(15) 0.087(3) 0.0023(16) -0.0026(17) -0.0011(13)
C121 0.0206(13) 0.0495(17) 0.0194(12) 0.0011(11) -0.0064(10) -0.0144(12)
C106 0.0302(14) 0.0318(14) 0.0168(12) -0.0012(10) -0.0011(10) -0.0105(11)
C91 0.0246(13) 0.0185(11) 0.0174(11) -0.0030(9) -0.0038(10) 0.0043(10)
C3 0.065(2) 0.0459(17) 0.0207(13) 0.0032(12) -0.0015(13) -0.0443(17)
C125 0.0240(13) 0.0171(11) 0.0256(13) 0.0084(9) -0.0016(10) -0.0070(10)
B3 0.0194(13) 0.0193(13) 0.0139(12) 0.0025(10) -0.0017(10) -0.0086(11)
C113 0.0223(13) 0.0298(14) 0.0275(13) -0.0028(11) 0.0041(11) -0.0019(11)
C116 0.0211(13) 0.0261(13) 0.0266(13) -0.0043(10) -0.0008(10) -0.0069(10)
C57 0.0275(14) 0.0422(16) 0.0193(12) 0.0003(11) -0.0119(11) -0.0031(12)
C22 0.0313(15) 0.0227(13) 0.0353(15) 0.0047(11) -0.0036(12) -0.0167(11)
C28 0.0186(12) 0.0270(13) 0.0318(14) 0.0000(11) -0.0041(10) -0.0087(10)
C53 0.0163(11) 0.0180(11) 0.0155(11) -0.0003(9) -0.0033(9) -0.0056(9)
C89 0.0382(16) 0.0324(15) 0.0347(15) -0.0048(12) 0.0090(12) -0.0194(13)
C90 0.0289(14) 0.0227(13) 0.0273(13) -0.0013(10) 0.0006(11) -0.0105(11)
C119 0.0149(12) 0.0345(14) 0.0218(12) -0.0005(10) 0.0000(9) -0.0112(10)
C4 0.100(3) 0.053(2) 0.0224(14) 0.0118(13) -0.0067(16) -0.060(2)
C95 0.0438(18) 0.0362(16) 0.0242(14) -0.0064(12) -0.0130(12) 0.0175(14)
C7 0.0259(13) 0.0171(11) 0.0173(11) 0.0048(9) -0.0094(10) -0.0036(10)
C51 0.0339(15) 0.0417(16) 0.0198(12) -0.0046(11) -0.0091(11) -0.0149(13)
C32 0.0215(13) 0.0405(15) 0.0243(13) -0.0077(11) -0.0010(10) -0.0154(12)
B2 0.0110(11) 0.0145(11) 0.0138(11) 0.0016(9) -0.0006(9) -0.0049(9)
C49 0.0252(14) 0.0395(15) 0.0131(11) 0.0099(10) -0.0035(10) -0.0060(12)
C84 0.0289(14) 0.0311(14) 0.0276(13) 0.0035(11) -0.0073(11) -0.0150(12)
C128 0.0149(12) 0.0238(13) 0.0350(14) 0.0124(11) -0.0055(10) -0.0079(10)
C63 0.0296(15) 0.0323(15) 0.0317(15) -0.0077(12) 0.0030(12) 0.0054(12)
C69 0.0402(16) 0.0456(17) 0.0195(13) -0.0085(12) -0.0078(11) -0.0170(14)
C29 0.0194(13) 0.0329(15) 0.0414(16) 0.0050(12) -0.0077(11) -0.0092(11)
C73 0.0248(13) 0.0190(12) 0.0255(13) 0.0078(10) -0.0053(10) 0.0004(10)
C20 0.0163(11) 0.0174(11) 0.0259(12) 0.0003(9) -0.0022(9) -0.0043(9)
C75 0.0443(19) 0.0223(14) 0.055(2) 0.0015(14) 0.0042(15) 0.0043(13)
C5 0.100(3) 0.0338(16) 0.0218(14) 0.0157(12) -0.0173(16) -0.0412(18)
C70 0.0316(15) 0.0364(15) 0.0213(13) -0.0003(11) -0.0087(11) -0.0114(12)
C87 0.057(2) 0.0187(13) 0.0416(17) -0.0075(12) 0.0136(15) -0.0155(13)
C107 0.0386(17) 0.0529(19) 0.0188(13) -0.0050(12) -0.0027(12) -0.0151(14)
C19 0.0190(13) 0.0223(13) 0.0359(15) -0.0032(11) 0.0041(11) -0.0038(10)
C23 0.0448(19) 0.0273(15) 0.065(2) 0.0192(15) -0.0175(16) -0.0222(14)
C14 0.0475(18) 0.0262(14) 0.0566(19) 0.0151(13) -0.0395(16) -0.0177(13)
C80 0.0235(13) 0.0296(14) 0.0238(13) 0.0020(10) -0.0015(10) -0.0061(11)
C111 0.0172(12) 0.0196(11) 0.0186(11) 0.0004(9) 0.0028(9) -0.0052(9)
C12 0.0299(15) 0.0430(16) 0.0304(14) -0.0061(12) -0.0035(11) -0.0237(13)
C105 0.0221(12) 0.0252(13) 0.0149(11) 0.0037(9) -0.0013(9) -0.0048(10)
C24 0.046(2) 0.0189(15) 0.097(3) 0.0115(16) -0.015(2) -0.0081(14)
C79 0.0149(11) 0.0266(13) 0.0239(12) 0.0058(10) -0.0067(9) -0.0060(10)
C31 0.0268(14) 0.0549(19) 0.0284(14) -0.0072(13) -0.0047(11) -0.0220(14)
C62 0.052(2) 0.0248(14) 0.0428(17) -0.0131(13) 0.0151(15) -0.0028(14)
C81 0.0220(14) 0.0453(17) 0.0313(15) 0.0068(13) 0.0017(11) -0.0061(13)
C126 0.0269(14) 0.0237(13) 0.0286(13) 0.0073(10) -0.0036(11) -0.0152(11)
C71 0.0227(13) 0.0258(13) 0.0198(12) 0.0015(10) -0.0075(10) -0.0052(10)
C61 0.0435(18) 0.0390(17) 0.0464(18) -0.0286(14) 0.0107(14) -0.0144(14)
C30 0.0284(15) 0.0504(18) 0.0327(15) 0.0093(13) -0.0116(12) -0.0225(14)
C13 0.0364(17) 0.0411(17) 0.056(2) 0.0029(15) -0.0305(15) -0.0156(14)
C114 0.0184(13) 0.0365(15) 0.0373(15) -0.0024(12) -0.0011(11) -0.0051(11)
C115 0.0219(14) 0.0348(15) 0.0441(17) -0.0060(13) -0.0014(12) -0.0115(12)
C96 0.0360(15) 0.0261(13) 0.0188(12) 0.0018(10) -0.0054(11) 0.0061(12)
C109 0.0461(18) 0.0404(17) 0.0206(13) 0.0127(12) -0.0031(12) -0.0063(14)
C60 0.0310(15) 0.0272(13) 0.0335(14) -0.0162(11) 0.0096(11) -0.0135(11)
C108 0.0488(19) 0.055(2) 0.0147(13) 0.0070(12) -0.0039(12) -0.0141(16)
C83 0.0284(15) 0.0389(16) 0.0447(17) 0.0123(13) -0.0121(13) -0.0207(13)
C50 0.0376(16) 0.0519(18) 0.0112(11) -0.0019(11) -0.0069(11) -0.0097(14)
C82 0.0188(13) 0.0467(18) 0.0394(16) 0.0160(13) -0.0046(12) -0.0151(13)
C127 0.0153(12) 0.0296(14) 0.0429(16) 0.0153(12) 0.0015(11) -0.0081(11)
B1 0.0193(13) 0.0155(12) 0.0167(12) 0.0005(10) -0.0010(10) -0.0062(10)
C76 0.0405(19) 0.0334(17) 0.063(2) 0.0160(16) -0.0011(16) 0.0156(15)
C78 0.0352(17) 0.0354(16) 0.0441(18) 0.0062(13) -0.0233(14) 0.0043(13)
C77 0.044(2) 0.046(2) 0.056(2) 0.0171(17) -0.0202(17) 0.0072(16)
O1 0.368(10) 0.435(12) 0.117(4) -0.126(6) 0.104(5) -0.324(10)
C132 0.201(8) 0.188(7) 0.065(3) 0.000(4) -0.015(4) -0.146(6)
C131 0.091(4) 0.156(5) 0.067(3) 0.013(3) -0.023(3) -0.076(4)
C137 0.042(3) 0.184(7) 0.096(4) -0.046(4) 0.002(3) -0.022(3)
C129 0.165(7) 0.260(10) 0.144(7) -0.049(7) 0.019(6) -0.169(8)
C138 0.157(7) 0.127(6) 0.087(4) 0.002(4) 0.000(4) 0.046(5)
C130 0.187(8) 0.166(7) 0.147(7) 0.072(6) -0.068(6) -0.116(7)
O3 0.037(3) 0.123(6) 0.161(7) -0.105(5) 0.007(4) -0.024(3)
C133 0.045(3) 0.350(15) 0.156(8) -0.158(10) 0.027(4) -0.064(6)
C134 0.029(3) 0.117(5) 0.342(12) -0.148(7) -0.012(4) 0.011(3)
C136 0.087(4) 0.114(5) 0.125(5) -0.049(4) 0.010(4) -0.046(4)
O2 0.167(4) 0.131(4) 0.075(3) -0.046(3) -0.052(3) 0.084(3)
C135 0.050(4) 0.071(4) 0.066(4) -0.027(3) -0.027(3) -0.017(3)
C235 0.042(6) 0.042(6) 0.036(5) 0.003(4) 0.010(4) -0.015(4)

loop_
_atom_type_symbol
_atom_type_description
_atom_type_scat_dispersion_real
_atom_type_scat_dispersion_imag
_atom_type_scat_source
C C 0.0033 0.0016 'International Tables Vol C Tables 4.2.6.8 and 6.1.1.4'
H H 0.0000 0.0000 'International Tables Vol C Tables 4.2.6.8 and 6.1.1.4'
P P 0.1023 0.0942 'International Tables Vol C Tables 4.2.6.8 and 6.1.1.4'
Co Co 0.3494 0.9721 'International Tables Vol C Tables 4.2.6.8 and 6.1.1.4'
B B 0.0013 0.0007 'International Tables Vol C Tables 4.2.6.8 and 6.1.1.4'
F F 0.0171 0.0103 'International Tables Vol C Tables 4.2.6.8 and 6.1.1.4'
N N 0.0061 0.0033 'International Tables Vol C Tables 4.2.6.8 and 6.1.1.4'
O O 0.0106 0.0060 'International Tables Vol C Tables 4.2.6.8 and 6.1.1.4'

loop_
_geom_angle_atom_site_label_1
_geom_angle_atom_site_label_2
_geom_angle_atom_site_label_3
_geom_angle
_geom_angle_site_symmetry_1
_geom_angle_site_symmetry_3
P6 Co4 P8 117.96(2) . .
P6 Co4 Co3 118.26(2) . .
P8 Co4 Co3 121.02(2) . .
P6 Co4 B3 79.33(5) . .
P8 Co4 B3 162.06(5) . .
Co3 Co4 B3 41.07(5) . .
P6 Co4 B4 152.03(5) . .
P8 Co4 B4 75.66(5) . .
Co3 Co4 B4 45.88(5) . .
B3 Co4 B4 86.66(7) . .
P6 Co4 H3 112.3(10) . .
P8 Co4 H3 125.5(10) . .
Co3 Co4 H3 37.0(10) . .
B3 Co4 H3 42.3(10) . .
B4 Co4 H3 69.7(10) . .
P4 Co2 P2 120.13(2) . .
P4 Co2 Co1 116.631(19) . .
P2 Co2 Co1 118.26(2) . .
P4 Co2 B1 157.71(5) . .
P2 Co2 B1 78.56(5) . .
Co1 Co2 B1 41.56(5) . .
P4 Co2 B2 75.00(4) . .
P2 Co2 B2 144.46(5) . .
Co1 Co2 B2 42.67(4) . .
B1 Co2 B2 82.71(6) . .
P4 Co2 H1 111.1(10) . .
P2 Co2 H1 127.9(10) . .
Co1 Co2 H1 32.9(10) . .
B1 Co2 H1 54.6(10) . .
B2 Co2 H1 57.2(10) . .
B1 Co1 P1 82.85(8) . .
B1 Co1 P3 88.39(8) . .
P1 Co1 P3 105.17(2) . .
B1 Co1 B2 158.54(10) . .
P1 Co1 B2 118.15(6) . .
P3 Co1 B2 81.99(6) . .
B1 Co1 Co2 82.48(8) . .
P1 Co1 Co2 121.99(2) . .
P3 Co1 Co2 130.05(2) . .
B2 Co1 Co2 89.08(6) . .
B1 Co1 H1 89.3(12) . .
P1 Co1 H1 84.1(12) . .
P3 Co1 H1 170.1(12) . .
B2 Co1 H1 96.9(12) . .
Co2 Co1 H1 40.1(12) . .
B1 Co1 H2 170.2(8) . .
P1 Co1 H2 89.4(8) . .
P3 Co1 H2 99.4(8) . .
B2 Co1 H2 30.5(8) . .
Co2 Co1 H2 96.8(8) . .
H1 Co1 H2 84.0(14) . .
B3 Co3 P5 83.40(8) . .
B3 Co3 P7 98.40(7) . .
P5 Co3 P7 101.78(2) . .
B3 Co3 B4 167.27(10) . .
P5 Co3 B4 109.18(7) . .
P7 Co3 B4 81.26(6) . .
B3 Co3 Co4 85.43(8) . .
P5 Co3 Co4 128.90(2) . .
P7 Co3 Co4 129.17(2) . .
B4 Co3 Co4 85.01(7) . .
B3 Co3 H4 158.5(9) . .
P5 Co3 H4 86.4(9) . .
P7 Co3 H4 102.2(9) . .
B4 Co3 H4 28.2(9) . .
Co4 Co3 H4 86.3(9) . .
B3 Co3 H3 72.7(11) . .
P5 Co3 H3 85.4(11) . .
P7 Co3 H3 168.0(11) . .
B4 Co3 H3 105.7(11) . .
Co4 Co3 H3 43.8(11) . .
H4 Co3 H3 87.7(14) . .
C85 P6 C72 106.09(10) . .
C85 P6 C91 103.29(11) . .
C72 P6 C91 98.61(10) . .
C85 P6 Co4 111.81(8) . .
C72 P6 Co4 107.62(7) . .
C91 P6 Co4 127.17(8) . .
C39 P3 C47 106.35(10) . .
C39 P3 C41 102.13(10) . .
C47 P3 C41 105.17(10) . .
C39 P3 Co1 106.01(7) . .
C47 P3 Co1 119.05(8) . .
C41 P3 Co1 116.42(7) . .
C117 P8 C123 105.33(10) . .
C117 P8 C104 104.79(10) . .
C123 P8 C104 100.38(10) . .
C117 P8 Co4 117.48(7) . .
C123 P8 Co4 116.92(7) . .
C104 P8 Co4 109.99(7) . .
C53 P4 C59 104.79(10) . .
C53 P4 C40 104.64(10) . .
C59 P4 C40 100.23(10) . .
C53 P4 Co2 118.72(7) . .
C59 P4 Co2 116.56(8) . .
C40 P4 Co2 109.75(7) . .
C27 P2 C21 106.09(11) . .
C27 P2 C8 101.71(10) . .
C21 P2 C8 101.80(11) . .
C27 P2 Co2 130.58(8) . .
C21 P2 Co2 110.78(8) . .
C8 P2 Co2 101.71(7) . .
C103 P7 C105 103.36(11) . .
C103 P7 C111 103.52(11) . .
C105 P7 C111 102.55(11) . .
C103 P7 Co3 104.73(7) . .
C105 P7 Co3 121.58(8) . .
C111 P7 Co3 118.76(8) . .
C7 P1 C9 106.30(11) . .
C7 P1 C15 101.79(11) . .
C9 P1 C15 99.68(11) . .
C7 P1 Co1 105.72(8) . .
C9 P1 Co1 125.46(8) . .
C15 P1 Co1 115.35(8) . .
F7 P10 F10 90.75(11) . .
F7 P10 F8 178.83(11) . .
F10 P10 F8 90.18(11) . .
F7 P10 F12 90.19(9) . .
F10 P10 F12 90.17(10) . .
F8 P10 F12 90.52(9) . .
F7 P10 F9 89.61(10) . .
F10 P10 F9 179.48(11) . .
F8 P10 F9 89.45(11) . .
F12 P10 F9 90.20(9) . .
F7 P10 F11 89.70(9) . .
F10 P10 F11 90.07(9) . .
F8 P10 F11 89.59(9) . .
F12 P10 F11 179.74(10) . .
F9 P10 F11 89.56(9) . .
C71 P5 C73 100.57(12) . .
C71 P5 C79 104.81(11) . .
C73 P5 C79 104.81(12) . .
C71 P5 Co3 104.84(8) . .
C73 P5 Co3 125.64(9) . .
C79 P5 Co3 113.64(8) . .
F2 P9 F6 89.79(13) . .
F2 P9 F1 179.86(12) . .
F6 P9 F1 90.08(12) . .
F2 P9 F5 90.35(11) . .
F6 P9 F5 179.73(13) . .
F1 P9 F5 89.79(9) . .
F2 P9 F3 90.29(12) . .
F6 P9 F3 90.75(11) . .
F1 P9 F3 89.73(11) . .
F5 P9 F3 89.49(9) . .
F2 P9 F4 90.49(12) . .
F6 P9 F4 90.52(11) . .
F1 P9 F4 89.49(10) . .
F5 P9 F4 89.23(10) . .
F3 P9 F4 178.50(10) . .
C97 N7 B4 108.47(18) . .
C97 N7 C103 125.95(18) . .
B4 N7 C103 124.99(19) . .
C33 N3 B2 108.79(18) . .
C33 N3 C39 125.13(18) . .
B2 N3 C39 125.55(18) . .
C34 N4 B2 108.16(17) . .
C34 N4 C40 123.81(18) . .
B2 N4 C40 128.03(19) . .
C98 N8 B4 108.08(18) . .
C98 N8 C104 122.63(18) . .
B4 N8 C104 129.24(19) . .
C66 N6 B3 109.10(19) . .
C66 N6 C72 119.03(18) . .
B3 N6 C72 131.78(19) . .
C2 N2 C8 120.42(19) . .
C2 N2 B1 109.2(2) . .
C8 N2 B1 129.43(19) . .
N7 C103 P7 105.15(14) . .
N7 C103 H10A 110.7 . .
P7 C103 H10A 110.7 . .
N7 C103 H10B 110.7 . .
P7 C103 H10B 110.7 . .
H10A C103 H10B 108.8 . .
C98 C99 C100 117.6(2) . .
C98 C99 H99A 121.2 . .
C100 C99 H99A 121.2 . .
N8 C104 P8 112.58(14) . .
N8 C104 H10C 109.1 . .
P8 C104 H10C 109.1 . .
N8 C104 H10D 109.1 . .
P8 C104 H10D 109.1 . .
H10C C104 H10D 107.8 . .
C1 N1 C7 124.9(2) . .
C1 N1 B1 110.7(2) . .
C7 N1 B1 124.32(18) . .
C102 C97 N7 131.1(2) . .
C102 C97 C98 120.7(2) . .
N7 C97 C98 108.21(18) . .
N3 C39 P3 104.42(14) . .
N3 C39 H39A 110.9 . .
P3 C39 H39A 110.9 . .
N3 C39 H39B 110.9 . .
P3 C39 H39B 110.9 . .
H39A C39 H39B 108.9 . .
C65 N5 C71 123.9(2) . .
C65 N5 B3 110.9(2) . .
C71 N5 B3 125.1(2) . .
C51 C52 C47 110.7(2) . .
C51 C52 H52A 109.5 . .
C47 C52 H52A 109.5 . .
C51 C52 H52B 109.5 . .
C47 C52 H52B 109.5 . .
H52A C52 H52B 108.1 . .
C101 C100 C99 121.3(2) . .
C101 C100 H10E 119.4 . .
C99 C100 H10E 119.4 . .
C99 C98 N8 130.4(2) . .
C99 C98 C97 121.1(2) . .
N8 C98 C97 108.53(19) . .
C97 C102 C101 117.7(2) . .
C97 C102 H10F 121.1 . .
C101 C102 H10F 121.1 . .
C70 C65 N5 130.5(2) . .
C70 C65 C66 121.8(2) . .
N5 C65 C66 107.6(2) . .
C100 C101 C102 121.5(2) . .
C100 C101 H10G 119.2 . .
C102 C101 H10G 119.2 . .
C35 C34 N4 131.4(2) . .
C35 C34 C33 120.0(2) . .
N4 C34 C33 108.59(18) . .
C44 C45 C46 111.02(19) . .
C44 C45 H45A 109.4 . .
C46 C45 H45A 109.4 . .
C44 C45 H45B 109.4 . .
C46 C45 H45B 109.4 . .
H45A C45 H45B 108.0 . .
C42 C41 C46 108.88(18) . .
C42 C41 P3 114.51(15) . .
C46 C41 P3 112.76(15) . .
C42 C41 H41A 106.7 . .
C46 C41 H41A 106.7 . .
P3 C41 H41A 106.7 . .
C66 C67 C68 118.4(3) . .
C66 C67 H67A 120.8 . .
C68 C67 H67A 120.8 . .
C43 C42 C41 112.23(19) . .
C43 C42 H42A 109.2 . .
C41 C42 H42A 109.2 . .
C43 C42 H42B 109.2 . .
C41 C42 H42B 109.2 . .
H42A C42 H42B 107.9 . .
N4 C40 P4 113.86(14) . .
N4 C40 H40A 108.8 . .
P4 C40 H40A 108.8 . .
N4 C40 H40B 108.8 . .
P4 C40 H40B 108.8 . .
H40A C40 H40B 107.7 . .
C45 C46 C41 111.14(18) . .
C45 C46 H46A 109.4 . .
C41 C46 H46A 109.4 . .
C45 C46 H46B 109.4 . .
C41 C46 H46B 109.4 . .
H46A C46 H46B 108.0 . .
C38 C33 N3 130.5(2) . .
C38 C33 C34 121.5(2) . .
N3 C33 C34 107.96(18) . .
C3 C2 N2 130.5(3) . .
C3 C2 C1 120.7(2) . .
N2 C2 C1 108.8(2) . .
C9 C10 C11 111.6(2) . .
C9 C10 H10H 109.3 . .
C11 C10 H10H 109.3 . .
C9 C10 H10I 109.3 . .
C11 C10 H10I 109.3 . .
H10H C10 H10I 108.0 . .
C119 C118 C117 110.94(19) . .
C119 C118 H11A 109.5 . .
C117 C118 H11A 109.5 . .
C119 C118 H11B 109.5 . .
C117 C118 H11B 109.5 . .
H11A C118 H11B 108.0 . .
C49 C48 C47 110.59(19) . .
C49 C48 H48A 109.5 . .
C47 C48 H48A 109.5 . .
C49 C48 H48B 109.5 . .
C47 C48 H48B 109.5 . .
H48A C48 H48B 108.1 . .
C6 C1 N1 130.5(3) . .
C6 C1 C2 121.7(2) . .
N1 C1 C2 107.7(2) . .
C15 C16 C17 110.5(2) . .
C15 C16 H16A 109.5 . .
C17 C16 H16A 109.5 . .
C15 C16 H16B 109.5 . .
C17 C16 H16B 109.5 . .
H16A C16 H16B 108.1 . .
C67 C66 N6 131.2(2) . .
C67 C66 C65 119.9(2) . .
N6 C66 C65 108.9(2) . .
N6 C72 P6 114.64(15) . .
N6 C72 H72A 108.6 . .
P6 C72 H72A 108.6 . .
N6 C72 H72B 108.6 . .
P6 C72 H72B 108.6 . .
H72A C72 H72B 107.6 . .
C57 C58 C53 111.3(2) . .
C57 C58 H58A 109.4 . .
C53 C58 H58A 109.4 . .
C57 C58 H58B 109.4 . .
C53 C58 H58B 109.4 . .
H58A C58 H58B 108.0 . .
C34 C35 C36 118.2(2) . .
C34 C35 H35A 120.9 . .
C36 C35 H35A 120.9 . .
C87 C88 C89 112.2(2) . .
C87 C88 H88A 109.2 . .
C89 C88 H88A 109.2 . .
C87 C88 H88B 109.2 . .
C89 C88 H88B 109.2 . .
H88A C88 H88B 107.9 . .
C45 C44 C43 110.11(19) . .
C45 C44 H44A 109.6 . .
C43 C44 H44A 109.6 . .
C45 C44 H44B 109.6 . .
C43 C44 H44B 109.6 . .
H44A C44 H44B 108.2 . .
C44 C43 C42 111.54(19) . .
C44 C43 H43A 109.3 . .
C42 C43 H43A 109.3 . .
C44 C43 H43B 109.3 . .
C42 C43 H43B 109.3 . .
H43A C43 H43B 108.0 . .
C125 C124 C123 111.64(19) . .
C125 C124 H12A 109.3 . .
C123 C124 H12A 109.3 . .
C125 C124 H12B 109.3 . .
C123 C124 H12B 109.3 . .
H12A C124 H12B 108.0 . .
C12 C11 C10 111.1(2) . .
C12 C11 H11C 109.4 . .
C10 C11 H11C 109.4 . .
C12 C11 H11D 109.4 . .
C10 C11 H11D 109.4 . .
H11C C11 H11D 108.0 . .
C18 C17 C16 111.1(2) . .
C18 C17 H17A 109.4 . .
C16 C17 H17A 109.4 . .
C18 C17 H17B 109.4 . .
C16 C17 H17B 109.4 . .
H17A C17 H17B 108.0 . .
C69 C68 C67 121.3(2) . .
C69 C68 H68A 119.4 . .
C67 C68 H68A 119.4 . .
N2 C8 P2 109.72(16) . .
N2 C8 H8A 109.7 . .
P2 C8 H8A 109.7 . .
N2 C8 H8B 109.7 . .
P2 C8 H8B 109.7 . .
H8A C8 H8B 108.2 . .
C95 C94 C93 110.9(2) . .
C95 C94 H94A 109.5 . .
C93 C94 H94A 109.5 . .
C95 C94 H94B 109.5 . .
C93 C94 H94B 109.5 . .
H94A C94 H94B 108.0 . .
C86 C85 C90 110.1(2) . .
C86 C85 P6 116.52(17) . .
C90 C85 P6 112.26(16) . .
C86 C85 H85A 105.7 . .
C90 C85 H85A 105.7 . .
P6 C85 H85A 105.7 . .
C36 C37 C38 120.6(2) . .
C36 C37 H37A 119.7 . .
C38 C37 H37A 119.7 . .
C94 C93 C92 111.0(2) . .
C94 C93 H93A 109.4 . .
C92 C93 H93A 109.4 . .
C94 C93 H93B 109.4 . .
C92 C93 H93B 109.4 . .
H93A C93 H93B 108.0 . .
C37 C36 C35 121.7(2) . .
C37 C36 H36A 119.1 . .
C35 C36 H36A 119.1 . .
C109 C110 C105 110.4(2) . .
C109 C110 H11E 109.6 . .
C105 C110 H11E 109.6 . .
C109 C110 H11F 109.6 . .
C105 C110 H11F 109.6 . .
H11E C110 H11F 108.1 . .
C33 C38 C37 118.0(2) . .
C33 C38 H38A 121.0 . .
C37 C38 H38A 121.0 . .
C25 C26 C21 110.6(2) . .
C25 C26 H26A 109.5 . .
C21 C26 H26A 109.5 . .
C25 C26 H26B 109.5 . .
C21 C26 H26B 109.5 . .
H26A C26 H26B 108.1 . .
C55 C54 C53 110.73(19) . .
C55 C54 H54A 109.5 . .
C53 C54 H54A 109.5 . .
C55 C54 H54B 109.5 . .
C53 C54 H54B 109.5 . .
H54A C54 H54B 108.1 . .
C57 C56 C55 111.2(2) . .
C57 C56 H56A 109.4 . .
C55 C56 H56A 109.4 . .
C57 C56 H56B 109.4 . .
C55 C56 H56B 109.4 . .
H56A C56 H56B 108.0 . .
C117 C122 C121 110.20(19) . .
C117 C122 H12C 109.6 . .
C121 C122 H12C 109.6 . .
C117 C122 H12D 109.6 . .
C121 C122 H12D 109.6 . .
H12C C122 H12D 108.1 . .
C87 C86 C85 110.0(2) . .
C87 C86 H86A 109.7 . .
C85 C86 H86A 109.7 . .
C87 C86 H86B 109.7 . .
C85 C86 H86B 109.7 . .
H86A C86 H86B 108.2 . .
N8 B4 N7 106.69(19) . .
N8 B4 Co3 138.45(17) . .
N7 B4 Co3 109.97(15) . .
N8 B4 Co4 89.60(13) . .
N7 B4 Co4 142.20(15) . .
Co3 B4 Co4 49.10(5) . .
N8 B4 H4 122.1(12) . .
N7 B4 H4 127.8(12) . .
Co3 B4 H4 39.5(12) . .
Co4 B4 H4 60.5(12) . .
C73 C74 C75 111.0(2) . .
C73 C74 H74A 109.4 . .
C75 C74 H74A 109.4 . .
C73 C74 H74B 109.4 . .
C75 C74 H74B 109.4 . .
H74A C74 H74B 108.0 . .
C59 C64 C63 111.7(2) . .
C59 C64 H64A 109.3 . .
C63 C64 H64A 109.3 . .
C59 C64 H64B 109.3 . .
C63 C64 H64B 109.3 . .
H64A C64 H64B 107.9 . .
C119 C120 C121 111.3(2) . .
C119 C120 H12E 109.4 . .
C121 C120 H12E 109.4 . .
C119 C120 H12F 109.4 . .
C121 C120 H12F 109.4 . .
H12E C120 H12F 108.0 . .
C16 C15 C20 109.85(19) . .
C16 C15 P1 114.18(16) . .
C20 C15 P1 111.83(15) . .
C16 C15 H15A 106.9 . .
C20 C15 H15A 106.9 . .
P1 C15 H15A 106.9 . .
C17 C18 C19 110.7(2) . .
C17 C18 H18A 109.5 . .
C19 C18 H18A 109.5 . .
C17 C18 H18B 109.5 . .
C19 C18 H18B 109.5 . .
H18A C18 H18B 108.1 . .
C113 C112 C111 111.7(2) . .
C113 C112 H11G 109.3 . .
C111 C112 H11G 109.3 . .
C113 C112 H11H 109.3 . .
C111 C112 H11H 109.3 . .
H11G C112 H11H 107.9 . .
C1 C6 C5 117.1(3) . .
C1 C6 H6A 121.4 . .
C5 C6 H6A 121.4 . .
C32 C27 C28 111.1(2) . .
C32 C27 P2 110.67(16) . .
C28 C27 P2 110.38(16) . .
C32 C27 H27A 108.2 . .
C28 C27 H27A 108.2 . .
P2 C27 H27A 108.2 . .
C48 C47 C52 110.91(18) . .
C48 C47 P3 113.25(15) . .
C52 C47 P3 116.42(15) . .
C48 C47 H47A 105.0 . .
C52 C47 H47A 105.0 . .
P3 C47 H47A 105.0 . .
C122 C117 C118 110.09(18) . .
C122 C117 P8 116.33(15) . .
C118 C117 P8 110.34(15) . .
C122 C117 H11I 106.5 . .
C118 C117 H11I 106.5 . .
P8 C117 H11I 106.5 . .
C54 C55 C56 110.8(2) . .
C54 C55 H55A 109.5 . .
C56 C55 H55A 109.5 . .
C54 C55 H55B 109.5 . .
C56 C55 H55B 109.5 . .
H55A C55 H55B 108.1 . .
C10 C9 C14 110.7(2) . .
C10 C9 P1 115.48(16) . .
C14 C9 P1 112.55(17) . .
C10 C9 H9A 105.8 . .
C14 C9 H9A 105.8 . .
P1 C9 H9A 105.8 . .
C60 C59 C64 110.0(2) . .
C60 C59 P4 111.28(16) . .
C64 C59 P4 110.35(16) . .
C60 C59 H59A 108.4 . .
C64 C59 H59A 108.4 . .
P4 C59 H59A 108.4 . .
C26 C21 C22 110.4(2) . .
C26 C21 P2 112.90(17) . .
C22 C21 P2 116.37(18) . .
C26 C21 H21A 105.4 . .
C22 C21 H21A 105.4 . .
P2 C21 H21A 105.4 . .
C124 C123 C128 109.99(18) . .
C124 C123 P8 111.03(15) . .
C128 C123 P8 109.36(15) . .
C124 C123 H12G 108.8 . .
C128 C123 H12G 108.8 . .
P8 C123 H12G 108.8 . .
C93 C92 C91 112.2(2) . .
C93 C92 H92A 109.2 . .
C91 C92 H92A 109.2 . .
C93 C92 H92B 109.2 . .
C91 C92 H92B 109.2 . .
H92A C92 H92B 107.9 . .
C26 C25 C24 111.5(3) . .
C26 C25 H25A 109.3 . .
C24 C25 H25A 109.3 . .
C26 C25 H25B 109.3 . .
C24 C25 H25B 109.3 . .
H25A C25 H25B 108.0 . .
C120 C121 C122 111.7(2) . .
C120 C121 H12H 109.3 . .
C122 C121 H12H 109.3 . .
C120 C121 H12I 109.3 . .
C122 C121 H12I 109.3 . .
H12H C121 H12I 107.9 . .
C107 C106 C105 111.2(2) . .
C107 C106 H10J 109.4 . .
C105 C106 H10J 109.4 . .
C107 C106 H10K 109.4 . .
C105 C106 H10K 109.4 . .
H10J C106 H10K 108.0 . .
C92 C91 C96 110.1(2) . .
C92 C91 P6 110.27(16) . .
C96 C91 P6 112.79(17) . .
C92 C91 H91A 107.8 . .
C96 C91 H91A 107.8 . .
P6 C91 H91A 107.8 . .
C4 C3 C2 117.3(3) . .
C4 C3 H3A 121.4 . .
C2 C3 H3A 121.4 . .
C126 C125 C124 111.2(2) . .
C126 C125 H12J 109.4 . .
C124 C125 H12J 109.4 . .
C126 C125 H12K 109.4 . .
C124 C125 H12K 109.4 . .
H12J C125 H12K 108.0 . .
N5 B3 N6 103.08(19) . .
N5 B3 Co3 116.19(18) . .
N6 B3 Co3 140.70(18) . .
N5 B3 Co4 149.94(16) . .
N6 B3 Co4 92.72(14) . .
Co3 B3 Co4 53.50(6) . .
C114 C113 C112 111.2(2) . .
C114 C113 H11J 109.4 . .
C112 C113 H11J 109.4 . .
C114 C113 H11K 109.4 . .
C112 C113 H11K 109.4 . .
H11J C113 H11K 108.0 . .
C115 C116 C111 111.0(2) . .
C115 C116 H11L 109.4 . .
C111 C116 H11L 109.4 . .
C115 C116 H11M 109.4 . .
C111 C116 H11M 109.4 . .
H11L C116 H11M 108.0 . .
C58 C57 C56 112.4(2) . .
C58 C57 H57A 109.1 . .
C56 C57 H57A 109.1 . .
C58 C57 H57B 109.1 . .
C56 C57 H57B 109.1 . .
H57A C57 H57B 107.8 . .
C23 C22 C21 109.8(2) . .
C23 C22 H22A 109.7 . .
C21 C22 H22A 109.7 . .
C23 C22 H22B 109.7 . .
C21 C22 H22B 109.7 . .
H22A C22 H22B 108.2 . .
C29 C28 C27 111.9(2) . .
C29 C28 H28A 109.2 . .
C27 C28 H28A 109.2 . .
C29 C28 H28B 109.2 . .
C27 C28 H28B 109.2 . .
H28A C28 H28B 107.9 . .
C54 C53 C58 110.83(19) . .
C54 C53 P4 110.62(15) . .
C58 C53 P4 115.87(16) . .
C54 C53 H53A 106.3 . .
C58 C53 H53A 106.3 . .
P4 C53 H53A 106.3 . .
C88 C89 C90 111.2(2) . .
C88 C89 H89A 109.4 . .
C90 C89 H89A 109.4 . .
C88 C89 H89B 109.4 . .
C90 C89 H89B 109.4 . .
H89A C89 H89B 108.0 . .
C85 C90 C89 110.6(2) . .
C85 C90 H90A 109.5 . .
C89 C90 H90A 109.5 . .
C85 C90 H90B 109.5 . .
C89 C90 H90B 109.5 . .
H90A C90 H90B 108.1 . .
C120 C119 C118 111.0(2) . .
C120 C119 H11N 109.4 . .
C118 C119 H11N 109.4 . .
C120 C119 H11O 109.4 . .
C118 C119 H11O 109.4 . .
H11N C119 H11O 108.0 . .
C5 C4 C3 122.2(3) . .
C5 C4 H4A 118.9 . .
C3 C4 H4A 118.9 . .
C94 C95 C96 112.3(2) . .
C94 C95 H95A 109.1 . .
C96 C95 H95A 109.1 . .
C94 C95 H95B 109.1 . .
C96 C95 H95B 109.1 . .
H95A C95 H95B 107.9 . .
N1 C7 P1 103.11(15) . .
N1 C7 H7A 111.1 . .
P1 C7 H7A 111.1 . .
N1 C7 H7B 111.1 . .
P1 C7 H7B 111.1 . .
H7A C7 H7B 109.1 . .
C50 C51 C52 111.5(2) . .
C50 C51 H51A 109.3 . .
C52 C51 H51A 109.3 . .
C50 C51 H51B 109.3 . .
C52 C51 H51B 109.3 . .
H51A C51 H51B 108.0 . .
C27 C32 C31 112.0(2) . .
C27 C32 H32A 109.2 . .
C31 C32 H32A 109.2 . .
C27 C32 H32B 109.2 . .
C31 C32 H32B 109.2 . .
H32A C32 H32B 107.9 . .
N4 B2 N3 106.45(19) . .
N4 B2 Co1 135.51(16) . .
N3 B2 Co1 111.70(15) . .
N4 B2 Co2 87.78(12) . .
N3 B2 Co2 138.53(14) . .
Co1 B2 Co2 48.25(5) . .
N4 B2 H2 123.0(11) . .
N3 B2 H2 125.0(11) . .
Co1 B2 H2 44.7(11) . .
Co2 B2 H2 70.3(11) . .
C50 C49 C48 111.3(2) . .
C50 C49 H49A 109.4 . .
C48 C49 H49A 109.4 . .
C50 C49 H49B 109.4 . .
C48 C49 H49B 109.4 . .
H49A C49 H49B 108.0 . .
C83 C84 C79 111.7(2) . .
C83 C84 H84A 109.3 . .
C79 C84 H84A 109.3 . .
C83 C84 H84B 109.3 . .
C79 C84 H84B 109.3 . .
H84A C84 H84B 107.9 . .
C127 C128 C123 111.7(2) . .
C127 C128 H12L 109.3 . .
C123 C128 H12L 109.3 . .
C127 C128 H12M 109.3 . .
C123 C128 H12M 109.3 . .
H12L C128 H12M 107.9 . .
C62 C63 C64 110.9(2) . .
C62 C63 H63A 109.5 . .
C64 C63 H63A 109.5 . .
C62 C63 H63B 109.5 . .
C64 C63 H63B 109.5 . .
H63A C63 H63B 108.0 . .
C68 C69 C70 120.9(2) . .
C68 C69 H69A 119.6 . .
C70 C69 H69A 119.6 . .
C30 C29 C28 111.0(2) . .
C30 C29 H29A 109.4 . .
C28 C29 H29A 109.4 . .
C30 C29 H29B 109.4 . .
C28 C29 H29B 109.4 . .
H29A C29 H29B 108.0 . .
C74 C73 C78 110.4(2) . .
C74 C73 P5 114.50(17) . .
C78 C73 P5 112.95(19) . .
C74 C73 H73A 106.1 . .
C78 C73 H73A 106.1 . .
P5 C73 H73A 106.1 . .
C19 C20 C15 112.0(2) . .
C19 C20 H20A 109.2 . .
C15 C20 H20A 109.2 . .
C19 C20 H20B 109.2 . .
C15 C20 H20B 109.2 . .
H20A C20 H20B 107.9 . .
C76 C75 C74 111.2(3) . .
C76 C75 H75A 109.4 . .
C74 C75 H75A 109.4 . .
C76 C75 H75B 109.4 . .
C74 C75 H75B 109.4 . .
H75A C75 H75B 108.0 . .
C4 C5 C6 120.9(3) . .
C4 C5 H5A 119.5 . .
C6 C5 H5A 119.5 . .
C65 C70 C69 117.8(3) . .
C65 C70 H70A 121.1 . .
C69 C70 H70A 121.1 . .
C88 C87 C86 111.7(2) . .
C88 C87 H87A 109.3 . .
C86 C87 H87A 109.3 . .
C88 C87 H87B 109.3 . .
C86 C87 H87B 109.3 . .
H87A C87 H87B 107.9 . .
C106 C107 C108 110.8(2) . .
C106 C107 H10L 109.5 . .
C108 C107 H10L 109.5 . .
C106 C107 H10M 109.5 . .
C108 C107 H10M 109.5 . .
H10L C107 H10M 108.1 . .
C18 C19 C20 112.0(2) . .
C18 C19 H19A 109.2 . .
C20 C19 H19A 109.2 . .
C18 C19 H19B 109.2 . .
C20 C19 H19B 109.2 . .
H19A C19 H19B 107.9 . .
C24 C23 C22 110.8(3) . .
C24 C23 H23A 109.5 . .
C22 C23 H23A 109.5 . .
C24 C23 H23B 109.5 . .
C22 C23 H23B 109.5 . .
H23A C23 H23B 108.1 . .
C13 C14 C9 111.2(2) . .
C13 C14 H14A 109.4 . .
C9 C14 H14A 109.4 . .
C13 C14 H14B 109.4 . .
C9 C14 H14B 109.4 . .
H14A C14 H14B 108.0 . .
C81 C80 C79 111.4(2) . .
C81 C80 H80A 109.3 . .
C79 C80 H80A 109.3 . .
C81 C80 H80B 109.3 . .
C79 C80 H80B 109.3 . .
H80A C80 H80B 108.0 . .
C112 C111 C116 109.1(2) . .
C112 C111 P7 112.75(16) . .
C116 C111 P7 114.60(16) . .
C112 C111 H11P 106.6 . .
C116 C111 H11P 106.6 . .
P7 C111 H11P 106.6 . .
C13 C12 C11 110.6(2) . .
C13 C12 H12N 109.5 . .
C11 C12 H12N 109.5 . .
C13 C12 H12O 109.5 . .
C11 C12 H12O 109.5 . .
H12N C12 H12O 108.1 . .
C110 C105 C106 109.40(19) . .
C110 C105 P7 115.08(17) . .
C106 C105 P7 113.04(17) . .
C110 C105 H10N 106.2 . .
C106 C105 H10N 106.2 . .
P7 C105 H10N 106.2 . .
C23 C24 C25 110.9(3) . .
C23 C24 H24A 109.5 . .
C25 C24 H24A 109.5 . .
C23 C24 H24B 109.5 . .
C25 C24 H24B 109.5 . .
H24A C24 H24B 108.1 . .
C84 C79 C80 109.7(2) . .
C84 C79 P5 112.43(17) . .
C80 C79 P5 112.10(16) . .
C84 C79 H79A 107.4 . .
C80 C79 H79A 107.4 . .
P5 C79 H79A 107.4 . .
C30 C31 C32 111.1(2) . .
C30 C31 H31A 109.4 . .
C32 C31 H31A 109.4 . .
C30 C31 H31B 109.4 . .
C32 C31 H31B 109.4 . .
H31A C31 H31B 108.0 . .
C61 C62 C63 110.7(2) . .
C61 C62 H62A 109.5 . .
C63 C62 H62A 109.5 . .
C61 C62 H62B 109.5 . .
C63 C62 H62B 109.5 . .
H62A C62 H62B 108.1 . .
C82 C81 C80 111.6(2) . .
C82 C81 H81A 109.3 . .
C80 C81 H81A 109.3 . .
C82 C81 H81B 109.3 . .
C80 C81 H81B 109.3 . .
H81A C81 H81B 108.0 . .
C125 C126 C127 110.7(2) . .
C125 C126 H12P 109.5 . .
C127 C126 H12P 109.5 . .
C125 C126 H12Q 109.5 . .
C127 C126 H12Q 109.5 . .
H12P C126 H12Q 108.1 . .
N5 C71 P5 103.89(15) . .
N5 C71 H71A 111.0 . .
P5 C71 H71A 111.0 . .
N5 C71 H71B 111.0 . .
P5 C71 H71B 111.0 . .
H71A C71 H71B 109.0 . .
C62 C61 C60 111.1(3) . .
C62 C61 H61A 109.4 . .
C60 C61 H61A 109.4 . .
C62 C61 H61B 109.4 . .
C60 C61 H61B 109.4 . .
H61A C61 H61B 108.0 . .
C31 C30 C29 111.4(2) . .
C31 C30 H30A 109.3 . .
C29 C30 H30A 109.3 . .
C31 C30 H30B 109.3 . .
C29 C30 H30B 109.3 . .
H30A C30 H30B 108.0 . .
C12 C13 C14 110.2(2) . .
C12 C13 H13A 109.6 . .
C14 C13 H13A 109.6 . .
C12 C13 H13B 109.6 . .
C14 C13 H13B 109.6 . .
H13A C13 H13B 108.1 . .
C113 C114 C115 110.8(2) . .
C113 C114 H11Q 109.5 . .
C115 C114 H11Q 109.5 . .
C113 C114 H11R 109.5 . .
C115 C114 H11R 109.5 . .
H11Q C114 H11R 108.1 . .
C114 C115 C116 111.6(2) . .
C114 C115 H11S 109.3 . .
C116 C115 H11S 109.3 . .
C114 C115 H11T 109.3 . .
C116 C115 H11T 109.3 . .
H11S C115 H11T 108.0 . .
C91 C96 C95 111.3(2) . .
C91 C96 H96A 109.4 . .
C95 C96 H96A 109.4 . .
C91 C96 H96B 109.4 . .
C95 C96 H96B 109.4 . .
H96A C96 H96B 108.0 . .
C108 C109 C110 111.8(2) . .
C108 C109 H10O 109.3 . .
C110 C109 H10O 109.3 . .
C108 C109 H10P 109.3 . .
C110 C109 H10P 109.3 . .
H10O C109 H10P 107.9 . .
C61 C60 C59 110.7(2) . .
C61 C60 H60A 109.5 . .
C59 C60 H60A 109.5 . .
C61 C60 H60B 109.5 . .
C59 C60 H60B 109.5 . .
H60A C60 H60B 108.1 . .
C109 C108 C107 111.4(2) . .
C109 C108 H10Q 109.3 . .
C107 C108 H10Q 109.3 . .
C109 C108 H10R 109.3 . .
C107 C108 H10R 109.3 . .
H10Q C108 H10R 108.0 . .
C82 C83 C84 111.3(2) . .
C82 C83 H83A 109.4 . .
C84 C83 H83A 109.4 . .
C82 C83 H83B 109.4 . .
C84 C83 H83B 109.4 . .
H83A C83 H83B 108.0 . .
C49 C50 C51 111.3(2) . .
C49 C50 H50A 109.4 . .
C51 C50 H50A 109.4 . .
C49 C50 H50B 109.4 . .
C51 C50 H50B 109.4 . .
H50A C50 H50B 108.0 . .
C83 C82 C81 111.1(2) . .
C83 C82 H82A 109.4 . .
C81 C82 H82A 109.4 . .
C83 C82 H82B 109.4 . .
C81 C82 H82B 109.4 . .
H82A C82 H82B 108.0 . .
C126 C127 C128 110.8(2) . .
C126 C127 H12R 109.5 . .
C128 C127 H12R 109.5 . .
C126 C127 H12S 109.5 . .
C128 C127 H12S 109.5 . .
H12R C127 H12S 108.1 . .
N1 B1 N2 103.48(19) . .
N1 B1 Co1 118.23(17) . .
N2 B1 Co1 138.17(19) . .
N1 B1 Co2 143.03(17) . .
N2 B1 Co2 92.52(14) . .
Co1 B1 Co2 55.96(6) . .
C77 C76 C75 111.8(3) . .
C77 C76 H76A 109.2 . .
C75 C76 H76A 109.2 . .
C77 C76 H76B 109.2 . .
C75 C76 H76B 109.2 . .
H76A C76 H76B 107.9 . .
C77 C78 C73 110.7(3) . .
C77 C78 H78A 109.5 . .
C73 C78 H78A 109.5 . .
C77 C78 H78B 109.5 . .
C73 C78 H78B 109.5 . .
H78A C78 H78B 108.1 . .
C76 C77 C78 110.8(3) . .
C76 C77 H77A 109.5 . .
C78 C77 H77A 109.5 . .
C76 C77 H77B 109.5 . .
C78 C77 H77B 109.5 . .
H77A C77 H77B 108.1 . .
C129 O1 C132 95.3(6) . .
C131 C132 O1 109.4(5) . .
C131 C132 H13H 109.8 . .
O1 C132 H13H 109.8 . .
C131 C132 H13I 109.8 . .
O1 C132 H13I 109.8 . .
H13H C132 H13I 108.2 . .
C132 C131 C130 109.4(5) . .
C132 C131 H13J 109.8 . .
C130 C131 H13J 109.8 . .
C132 C131 H13R 109.8 . .
C130 C131 H13R 109.8 . .
H13J C131 H13R 108.2 . .
O3 C137 C138 142.2(8) . .
O3 C137 O3 79.5(6) . 2_767
C138 C137 O3 77.7(5) . 2_767
O3 C137 H13K 101.4 . .
C138 C137 H13K 103.0 . .
O3 C137 H13K 78.3 2_767 .
O3 C137 H13W 98.9 . .
C138 C137 H13W 104.4 . .
O3 C137 H13W 177.7 2_767 .
H13K C137 H13W 100.5 . .
C130 C129 O1 115.5(8) . .
C130 C129 H12T 108.4 . .
O1 C129 H12T 108.4 . .
C130 C129 H12U 108.4 . .
O1 C129 H12U 108.4 . .
H12T C129 H12U 107.5 . .
C137 C138 H13O 109.5 . .
C137 C138 H13P 109.5 . .
H13O C138 H13P 109.5 . .
C137 C138 H13Q 109.5 . .
H13O C138 H13Q 109.5 . .
H13P C138 H13Q 109.5 . .
C129 C130 C131 110.0(6) . .
C129 C130 H13T 109.7 . .
C131 C130 H13T 109.7 . .
C129 C130 H13U 109.7 . .
C131 C130 H13U 109.7 . .
H13T C130 H13U 108.2 . .
C137 O3 C137 100.5(6) . 2_767
O2 C133 C134 112.8(7) . .
O2 C133 H13V 101.0 . .
C134 C133 H13V 121.2 . .
O2 C133 H13S 104.2 . .
C134 C133 H13S 120.5 . .
H13V C133 H13S 93.8 . .
C133 C134 H13L 109.5 . .
C133 C134 H13M 109.5 . .
H13L C134 H13M 109.5 . .
C133 C134 H13N 109.5 . .
H13L C134 H13N 109.5 . .
H13M C134 H13N 109.5 . .
C135 C136 H13C 109.5 . .
C135 C136 H13D 109.5 . .
H13C C136 H13D 109.5 . .
C135 C136 H13E 109.5 . .
H13C C136 H13E 109.5 . .
H13D C136 H13E 109.5 . .
C133 O2 C135 121.1(6) . .
C136 C135 O2 106.3(5) . .
C136 C135 H5 117.2 . .
O2 C135 H5 98.4 . .
C136 C135 H6 116.2 . .
O2 C135 H6 102.3 . .
H5 C135 H6 113.1 . .

loop_
_geom_bond_atom_site_label_1
_geom_bond_atom_site_label_2
_geom_bond_distance
_geom_bond_site_symmetry_2
Co4 P6 2.2418(6) .
Co4 P8 2.2444(6) .
Co4 Co3 2.4492(4) .
Co4 B3 3.037(3) .
Co4 B4 3.228(3) .
Co4 H3 1.72(3) .
Co2 P4 2.2529(6) .
Co2 P2 2.2537(6) .
Co2 Co1 2.4794(4) .
Co2 B1 2.966(3) .
Co2 B2 3.323(2) .
Co2 H1 1.67(3) .
Co1 B1 1.985(3) .
Co1 P1 2.2179(7) .
Co1 P3 2.2336(6) .
Co1 B2 2.253(2) .
Co1 H1 1.41(3) .
Co1 H2 1.64(2) .
Co3 B3 2.002(3) .
Co3 P5 2.2191(7) .
Co3 P7 2.2253(6) .
Co3 B4 2.326(3) .
Co3 H4 1.60(2) .
Co3 H3 1.49(3) .
P6 C85 1.847(2) .
P6 C72 1.851(2) .
P6 C91 1.861(3) .
P3 C39 1.858(2) .
P3 C47 1.864(2) .
P3 C41 1.869(2) .
P8 C117 1.844(2) .
P8 C123 1.849(2) .
P8 C104 1.861(2) .
P4 C53 1.849(2) .
P4 C59 1.851(2) .
P4 C40 1.863(2) .
P2 C27 1.851(2) .
P2 C21 1.853(2) .
P2 C8 1.858(2) .
P7 C103 1.852(2) .
P7 C105 1.854(2) .
P7 C111 1.868(2) .
P1 C7 1.852(2) .
P1 C9 1.861(2) .
P1 C15 1.863(2) .
P10 F7 1.5890(16) .
P10 F10 1.5929(18) .
P10 F8 1.5946(16) .
P10 F12 1.5974(16) .
P10 F9 1.6046(18) .
P10 F11 1.6111(15) .
P5 C71 1.846(2) .
P5 C73 1.849(2) .
P5 C79 1.865(2) .
P9 F2 1.589(2) .
P9 F6 1.5967(18) .
P9 F1 1.5989(19) .
P9 F5 1.5995(16) .
P9 F3 1.606(2) .
P9 F4 1.6114(19) .
N7 C97 1.395(3) .
N7 B4 1.428(3) .
N7 C103 1.464(3) .
N3 C33 1.392(3) .
N3 B2 1.432(3) .
N3 C39 1.455(3) .
N4 C34 1.399(3) .
N4 B2 1.429(3) .
N4 C40 1.459(3) .
N8 C98 1.399(3) .
N8 B4 1.428(3) .
N8 C104 1.455(3) .
N6 C66 1.406(3) .
N6 B3 1.459(3) .
N6 C72 1.460(3) .
N2 C2 1.402(3) .
N2 C8 1.455(3) .
N2 B1 1.457(3) .
C103 H10A 0.9900 .
C103 H10B 0.9900 .
C99 C98 1.388(3) .
C99 C100 1.392(3) .
C99 H99A 0.9500 .
C104 H10C 0.9900 .
C104 H10D 0.9900 .
N1 C1 1.392(3) .
N1 C7 1.447(3) .
N1 B1 1.449(3) .
C97 C102 1.389(3) .
C97 C98 1.410(3) .
C39 H39A 0.9900 .
C39 H39B 0.9900 .
N5 C65 1.387(3) .
N5 C71 1.440(3) .
N5 B3 1.458(3) .
C52 C51 1.532(3) .
C52 C47 1.537(3) .
C52 H52A 0.9900 .
C52 H52B 0.9900 .
C100 C101 1.387(3) .
C100 H10E 0.9500 .
C102 C101 1.391(3) .
C102 H10F 0.9500 .
C65 C70 1.386(3) .
C65 C66 1.408(4) .
C101 H10G 0.9500 .
C34 C35 1.388(3) .
C34 C33 1.416(3) .
C45 C44 1.522(3) .
C45 C46 1.529(3) .
C45 H45A 0.9900 .
C45 H45B 0.9900 .
C41 C42 1.536(3) .
C41 C46 1.541(3) .
C41 H41A 1.0000 .
C67 C66 1.382(3) .
C67 C68 1.400(4) .
C67 H67A 0.9500 .
C42 C43 1.534(3) .
C42 H42A 0.9900 .
C42 H42B 0.9900 .
C40 H40A 0.9900 .
C40 H40B 0.9900 .
C46 H46A 0.9900 .
C46 H46B 0.9900 .
C33 C38 1.386(3) .
C2 C3 1.389(3) .
C2 C1 1.405(4) .
C10 C9 1.527(3) .
C10 C11 1.532(3) .
C10 H10H 0.9900 .
C10 H10I 0.9900 .
C118 C119 1.529(3) .
C118 C117 1.545(3) .
C118 H11A 0.9900 .
C118 H11B 0.9900 .
C48 C49 1.531(3) .
C48 C47 1.537(3) .
C48 H48A 0.9900 .
C48 H48B 0.9900 .
C1 C6 1.386(4) .
C16 C15 1.533(3) .
C16 C17 1.535(3) .
C16 H16A 0.9900 .
C16 H16B 0.9900 .
C72 H72A 0.9900 .
C72 H72B 0.9900 .
C58 C57 1.526(3) .
C58 C53 1.534(3) .
C58 H58A 0.9900 .
C58 H58B 0.9900 .
C35 C36 1.393(3) .
C35 H35A 0.9500 .
C88 C87 1.519(5) .
C88 C89 1.533(4) .
C88 H88A 0.9900 .
C88 H88B 0.9900 .
C44 C43 1.529(3) .
C44 H44A 0.9900 .
C44 H44B 0.9900 .
C43 H43A 0.9900 .
C43 H43B 0.9900 .
C124 C125 1.531(3) .
C124 C123 1.534(3) .
C124 H12A 0.9900 .
C124 H12B 0.9900 .
C11 C12 1.524(4) .
C11 H11C 0.9900 .
C11 H11D 0.9900 .
C17 C18 1.519(4) .
C17 H17A 0.9900 .
C17 H17B 0.9900 .
C68 C69 1.386(4) .
C68 H68A 0.9500 .
C8 H8A 0.9900 .
C8 H8B 0.9900 .
C94 C95 1.518(5) .
C94 C93 1.518(4) .
C94 H94A 0.9900 .
C94 H94B 0.9900 .
C85 C86 1.529(3) .
C85 C90 1.529(4) .
C85 H85A 1.0000 .
C37 C36 1.392(3) .
C37 C38 1.393(3) .
C37 H37A 0.9500 .
C93 C92 1.527(4) .
C93 H93A 0.9900 .
C93 H93B 0.9900 .
C36 H36A 0.9500 .
C110 C109 1.535(4) .
C110 C105 1.539(3) .
C110 H11E 0.9900 .
C110 H11F 0.9900 .
C38 H38A 0.9500 .
C26 C25 1.527(4) .
C26 C21 1.533(3) .
C26 H26A 0.9900 .
C26 H26B 0.9900 .
C54 C55 1.525(3) .
C54 C53 1.533(3) .
C54 H54A 0.9900 .
C54 H54B 0.9900 .
C56 C57 1.526(4) .
C56 C55 1.528(3) .
C56 H56A 0.9900 .
C56 H56B 0.9900 .
C122 C117 1.531(3) .
C122 C121 1.533(3) .
C122 H12C 0.9900 .
C122 H12D 0.9900 .
C86 C87 1.527(4) .
C86 H86A 0.9900 .
C86 H86B 0.9900 .
B4 H4 1.19(3) .
C74 C73 1.528(4) .
C74 C75 1.537(4) .
C74 H74A 0.9900 .
C74 H74B 0.9900 .
C64 C59 1.533(3) .
C64 C63 1.534(3) .
C64 H64A 0.9900 .
C64 H64B 0.9900 .
C120 C119 1.527(3) .
C120 C121 1.530(4) .
C120 H12E 0.9900 .
C120 H12F 0.9900 .
C15 C20 1.534(3) .
C15 H15A 1.0000 .
C18 C19 1.522(3) .
C18 H18A 0.9900 .
C18 H18B 0.9900 .
C112 C113 1.530(3) .
C112 C111 1.532(3) .
C112 H11G 0.9900 .
C112 H11H 0.9900 .
C6 C5 1.398(4) .
C6 H6A 0.9500 .
C27 C32 1.531(3) .
C27 C28 1.540(3) .
C27 H27A 1.0000 .
C47 H47A 1.0000 .
C117 H11I 1.0000 .
C55 H55A 0.9900 .
C55 H55B 0.9900 .
C9 C14 1.533(3) .
C9 H9A 1.0000 .
C59 C60 1.532(3) .
C59 H59A 1.0000 .
C21 C22 1.540(3) .
C21 H21A 1.0000 .
C123 C128 1.537(3) .
C123 H12G 1.0000 .
C92 C91 1.529(4) .
C92 H92A 0.9900 .
C92 H92B 0.9900 .
C25 C24 1.534(4) .
C25 H25A 0.9900 .
C25 H25B 0.9900 .
C121 H12H 0.9900 .
C121 H12I 0.9900 .
C106 C107 1.524(4) .
C106 C105 1.541(3) .
C106 H10J 0.9900 .
C106 H10K 0.9900 .
C91 C96 1.535(3) .
C91 H91A 1.0000 .
C3 C4 1.386(4) .
C3 H3A 0.9500 .
C125 C126 1.514(3) .
C125 H12J 0.9900 .
C125 H12K 0.9900 .
C113 C114 1.521(4) .
C113 H11J 0.9900 .
C113 H11K 0.9900 .
C116 C115 1.536(4) .
C116 C111 1.538(3) .
C116 H11L 0.9900 .
C116 H11M 0.9900 .
C57 H57A 0.9900 .
C57 H57B 0.9900 .
C22 C23 1.534(4) .
C22 H22A 0.9900 .
C22 H22B 0.9900 .
C28 C29 1.529(3) .
C28 H28A 0.9900 .
C28 H28B 0.9900 .
C53 H53A 1.0000 .
C89 C90 1.536(3) .
C89 H89A 0.9900 .
C89 H89B 0.9900 .
C90 H90A 0.9900 .
C90 H90B 0.9900 .
C119 H11N 0.9900 .
C119 H11O 0.9900 .
C4 C5 1.385(5) .
C4 H4A 0.9500 .
C95 C96 1.538(4) .
C95 H95A 0.9900 .
C95 H95B 0.9900 .
C7 H7A 0.9900 .
C7 H7B 0.9900 .
C51 C50 1.521(4) .
C51 H51A 0.9900 .
C51 H51B 0.9900 .
C32 C31 1.538(3) .
C32 H32A 0.9900 .
C32 H32B 0.9900 .
B2 H2 1.18(2) .
C49 C50 1.519(4) .
C49 H49A 0.9900 .
C49 H49B 0.9900 .
C84 C83 1.531(4) .
C84 C79 1.531(4) .
C84 H84A 0.9900 .
C84 H84B 0.9900 .
C128 C127 1.531(3) .
C128 H12L 0.9900 .
C128 H12M 0.9900 .
C63 C62 1.525(4) .
C63 H63A 0.9900 .
C63 H63B 0.9900 .
C69 C70 1.391(4) .
C69 H69A 0.9500 .
C29 C30 1.516(4) .
C29 H29A 0.9900 .
C29 H29B 0.9900 .
C73 C78 1.538(4) .
C73 H73A 1.0000 .
C20 C19 1.529(3) .
C20 H20A 0.9900 .
C20 H20B 0.9900 .
C75 C76 1.518(5) .
C75 H75A 0.9900 .
C75 H75B 0.9900 .
C5 H5A 0.9500 .
C70 H70A 0.9500 .
C87 H87A 0.9900 .
C87 H87B 0.9900 .
C107 C108 1.527(4) .
C107 H10L 0.9900 .
C107 H10M 0.9900 .
C19 H19A 0.9900 .
C19 H19B 0.9900 .
C23 C24 1.522(5) .
C23 H23A 0.9900 .
C23 H23B 0.9900 .
C14 C13 1.533(4) .
C14 H14A 0.9900 .
C14 H14B 0.9900 .
C80 C81 1.529(4) .
C80 C79 1.543(3) .
C80 H80A 0.9900 .
C80 H80B 0.9900 .
C111 H11P 1.0000 .
C12 C13 1.520(4) .
C12 H12N 0.9900 .
C12 H12O 0.9900 .
C105 H10N 1.0000 .
C24 H24A 0.9900 .
C24 H24B 0.9900 .
C79 H79A 1.0000 .
C31 C30 1.514(4) .
C31 H31A 0.9900 .
C31 H31B 0.9900 .
C62 C61 1.523(5) .
C62 H62A 0.9900 .
C62 H62B 0.9900 .
C81 C82 1.523(4) .
C81 H81A 0.9900 .
C81 H81B 0.9900 .
C126 C127 1.518(4) .
C126 H12P 0.9900 .
C126 H12Q 0.9900 .
C71 H71A 0.9900 .
C71 H71B 0.9900 .
C61 C60 1.531(3) .
C61 H61A 0.9900 .
C61 H61B 0.9900 .
C30 H30A 0.9900 .
C30 H30B 0.9900 .
C13 H13A 0.9900 .
C13 H13B 0.9900 .
C114 C115 1.522(4) .
C114 H11Q 0.9900 .
C114 H11R 0.9900 .
C115 H11S 0.9900 .
C115 H11T 0.9900 .
C96 H96A 0.9900 .
C96 H96B 0.9900 .
C109 C108 1.517(4) .
C109 H10O 0.9900 .
C109 H10P 0.9900 .
C60 H60A 0.9900 .
C60 H60B 0.9900 .
C108 H10Q 0.9900 .
C108 H10R 0.9900 .
C83 C82 1.520(4) .
C83 H83A 0.9900 .
C83 H83B 0.9900 .
C50 H50A 0.9900 .
C50 H50B 0.9900 .
C82 H82A 0.9900 .
C82 H82B 0.9900 .
C127 H12R 0.9900 .
C127 H12S 0.9900 .
C76 C77 1.504(5) .
C76 H76A 0.9900 .
C76 H76B 0.9900 .
C78 C77 1.533(4) .
C78 H78A 0.9900 .
C78 H78B 0.9900 .
C77 H77A 0.9900 .
C77 H77B 0.9900 .
O1 C129 1.402(7) .
O1 C132 1.664(9) .
C132 C131 1.252(7) .
C132 H13H 0.9900 .
C132 H13I 0.9900 .
C131 C130 1.406(8) .
C131 H13J 0.9900 .
C131 H13R 0.9900 .
C137 O3 1.254(7) .
C137 C138 1.424(8) .
C137 O3 1.737(8) 2_767
C137 H13K 0.9900 .
C137 H13W 0.9916 .
C129 C130 1.307(9) .
C129 H12T 0.9900 .
C129 H12U 0.9900 .
C138 H13O 0.9800 .
C138 H13P 0.9800 .
C138 H13Q 0.9800 .
C130 H13T 0.9900 .
C130 H13U 0.9900 .
O3 C137 1.737(8) 2_767
C133 O2 1.261(10) .
C133 C134 1.532(13) .
C133 H13V 1.1049 .
C133 H13S 1.1178 .
C134 H13L 0.9800 .
C134 H13M 0.9800 .
C134 H13N 0.9800 .
C136 C135 1.339(8) .
C136 H13C 0.9800 .
C136 H13D 0.9800 .
C136 H13E 0.9800 .
O2 C135 1.658(8) .
C135 H5 0.9581 .
C135 H6 0.9649 .

loop_
_geom_torsion_atom_site_label_1
_geom_torsion_atom_site_label_2
_geom_torsion_atom_site_label_3
_geom_torsion_atom_site_label_4
_geom_torsion
_geom_torsion_site_symmetry_1
_geom_torsion_site_symmetry_4
C97 N7 C103 P7 135.24(19) . .
B4 N7 C103 P7 -34.9(3) . .
C105 P7 C103 N7 166.82(15) . .
C111 P7 C103 N7 -86.51(16) . .
Co3 P7 C103 N7 38.58(16) . .
C98 N8 C104 P8 -120.18(19) . .
B4 N8 C104 P8 62.7(3) . .
C117 P8 C104 N8 82.23(17) . .
C123 P8 C104 N8 -168.72(16) . .
Co4 P8 C104 N8 -44.91(17) . .
B4 N7 C97 C102 178.3(2) . .
C103 N7 C97 C102 6.9(4) . .
B4 N7 C97 C98 -1.5(2) . .
C103 N7 C97 C98 -172.9(2) . .
C33 N3 C39 P3 -137.19(18) . .
B2 N3 C39 P3 33.5(2) . .
C47 P3 C39 N3 -159.72(14) . .
C41 P3 C39 N3 90.27(15) . .
Co1 P3 C39 N3 -32.09(15) . .
C98 C99 C100 C101 0.8(4) . .
C100 C99 C98 N8 177.9(2) . .
C100 C99 C98 C97 -1.4(3) . .
B4 N8 C98 C99 -179.5(2) . .
C104 N8 C98 C99 2.8(4) . .
B4 N8 C98 C97 -0.2(2) . .
C104 N8 C98 C97 -177.84(19) . .
C102 C97 C98 C99 0.6(3) . .
N7 C97 C98 C99 -179.5(2) . .
C102 C97 C98 N8 -178.8(2) . .
N7 C97 C98 N8 1.0(2) . .
N7 C97 C102 C101 -179.0(2) . .
C98 C97 C102 C101 0.8(3) . .
C71 N5 C65 C70 3.4(4) . .
B3 N5 C65 C70 -172.4(2) . .
C71 N5 C65 C66 -179.8(2) . .
B3 N5 C65 C66 4.4(3) . .
C99 C100 C101 C102 0.6(4) . .
C97 C102 C101 C100 -1.4(4) . .
B2 N4 C34 C35 179.1(2) . .
C40 N4 C34 C35 -0.9(3) . .
B2 N4 C34 C33 0.2(2) . .
C40 N4 C34 C33 -179.68(18) . .
C39 P3 C41 C42 56.98(17) . .
C47 P3 C41 C42 -53.92(18) . .
Co1 P3 C41 C42 171.93(13) . .
C39 P3 C41 C46 -68.26(17) . .
C47 P3 C41 C46 -179.15(15) . .
Co1 P3 C41 C46 46.70(17) . .
C46 C41 C42 C43 -55.3(2) . .
P3 C41 C42 C43 177.45(16) . .
C34 N4 C40 P4 112.72(19) . .
B2 N4 C40 P4 -67.2(3) . .
C53 P4 C40 N4 -81.87(17) . .
C59 P4 C40 N4 169.75(16) . .
Co2 P4 C40 N4 46.55(17) . .
C44 C45 C46 C41 -59.1(3) . .
C42 C41 C46 C45 57.0(2) . .
P3 C41 C46 C45 -174.79(15) . .
B2 N3 C33 C38 -176.8(2) . .
C39 N3 C33 C38 -4.8(4) . .
B2 N3 C33 C34 2.1(2) . .
C39 N3 C33 C34 174.16(18) . .
C35 C34 C33 C38 -1.4(3) . .
N4 C34 C33 C38 177.56(19) . .
C35 C34 C33 N3 179.54(19) . .
N4 C34 C33 N3 -1.5(2) . .
C8 N2 C2 C3 8.3(4) . .
B1 N2 C2 C3 178.3(3) . .
C8 N2 C2 C1 -171.7(2) . .
B1 N2 C2 C1 -1.7(3) . .
C7 N1 C1 C6 2.8(4) . .
B1 N1 C1 C6 178.5(3) . .
C7 N1 C1 C2 -177.4(2) . .
B1 N1 C1 C2 -1.6(3) . .
C3 C2 C1 C6 1.9(4) . .
N2 C2 C1 C6 -178.1(2) . .
C3 C2 C1 N1 -178.0(2) . .
N2 C2 C1 N1 2.1(3) . .
C68 C67 C66 N6 -177.1(2) . .
C68 C67 C66 C65 0.5(4) . .
B3 N6 C66 C67 174.1(2) . .
C72 N6 C66 C67 -2.8(4) . .
B3 N6 C66 C65 -3.6(2) . .
C72 N6 C66 C65 179.47(19) . .
C70 C65 C66 C67 -1.3(4) . .
N5 C65 C66 C67 -178.5(2) . .
C70 C65 C66 N6 176.7(2) . .
N5 C65 C66 N6 -0.5(3) . .
C66 N6 C72 P6 -138.11(17) . .
B3 N6 C72 P6 45.9(3) . .
C85 P6 C72 N6 80.74(18) . .
C91 P6 C72 N6 -172.66(16) . .
Co4 P6 C72 N6 -39.08(17) . .
N4 C34 C35 C36 -176.6(2) . .
C33 C34 C35 C36 2.1(3) . .
C46 C45 C44 C43 57.2(3) . .
C45 C44 C43 C42 -55.1(3) . .
C41 C42 C43 C44 55.4(3) . .
C9 C10 C11 C12 55.4(3) . .
C15 C16 C17 C18 58.4(3) . .
C66 C67 C68 C69 0.8(4) . .
C2 N2 C8 P2 110.8(2) . .
B1 N2 C8 P2 -57.0(3) . .
C27 P2 C8 N2 -167.12(15) . .
C21 P2 C8 N2 -57.71(17) . .
Co2 P2 C8 N2 56.71(16) . .
C72 P6 C85 C86 47.1(2) . .
C91 P6 C85 C86 -56.1(2) . .
Co4 P6 C85 C86 164.12(18) . .
C72 P6 C85 C90 -81.17(18) . .
C91 P6 C85 C90 175.63(17) . .
Co4 P6 C85 C90 35.88(19) . .
C95 C94 C93 C92 55.5(3) . .
C38 C37 C36 C35 -0.5(4) . .
C34 C35 C36 C37 -1.2(3) . .
N3 C33 C38 C37 178.5(2) . .
C34 C33 C38 C37 -0.3(3) . .
C36 C37 C38 C33 1.2(3) . .
C90 C85 C86 C87 -59.4(3) . .
P6 C85 C86 C87 171.3(2) . .
C98 N8 B4 N7 -0.7(2) . .
C104 N8 B4 N7 176.8(2) . .
C98 N8 B4 Co3 150.4(2) . .
C104 N8 B4 Co3 -32.1(4) . .
C98 N8 B4 Co4 144.65(14) . .
C104 N8 B4 Co4 -37.9(2) . .
C97 N7 B4 N8 1.3(2) . .
C103 N7 B4 N8 172.92(19) . .
C97 N7 B4 Co3 -158.75(15) . .
C103 N7 B4 Co3 12.8(3) . .
C97 N7 B4 Co4 -110.7(3) . .
C103 N7 B4 Co4 60.9(4) . .
C17 C16 C15 C20 -56.9(3) . .
C17 C16 C15 P1 176.57(17) . .
C7 P1 C15 C16 -46.62(19) . .
C9 P1 C15 C16 -155.68(18) . .
Co1 P1 C15 C16 67.27(18) . .
C7 P1 C15 C20 -172.13(16) . .
C9 P1 C15 C20 78.82(17) . .
Co1 P1 C15 C20 -58.23(17) . .
C16 C17 C18 C19 -56.5(3) . .
N1 C1 C6 C5 178.2(3) . .
C2 C1 C6 C5 -1.6(4) . .
C21 P2 C27 C32 74.12(19) . .
C8 P2 C27 C32 -179.79(18) . .
Co2 P2 C27 C32 -63.0(2) . .
C21 P2 C27 C28 -162.50(16) . .
C8 P2 C27 C28 -56.41(18) . .
Co2 P2 C27 C28 60.36(19) . .
C49 C48 C47 C52 56.1(3) . .
C49 C48 C47 P3 -170.83(17) . .
C51 C52 C47 C48 -55.7(3) . .
C51 C52 C47 P3 172.89(17) . .
C39 P3 C47 C48 -150.23(16) . .
C41 P3 C47 C48 -42.37(19) . .
Co1 P3 C47 C48 90.32(16) . .
C39 P3 C47 C52 -19.9(2) . .
C41 P3 C47 C52 87.95(18) . .
Co1 P3 C47 C52 -139.35(15) . .
C121 C122 C117 C118 -57.5(3) . .
C121 C122 C117 P8 176.07(17) . .
C119 C118 C117 C122 57.8(2) . .
C119 C118 C117 P8 -172.42(16) . .
C123 P8 C117 C122 -46.64(19) . .
C104 P8 C117 C122 58.76(19) . .
Co4 P8 C117 C122 -178.84(14) . .
C123 P8 C117 C118 -172.96(15) . .
C104 P8 C117 C118 -67.56(17) . .
Co4 P8 C117 C118 54.84(17) . .
C53 C54 C55 C56 57.8(3) . .
C57 C56 C55 C54 -55.8(3) . .
C11 C10 C9 C14 -54.3(3) . .
C11 C10 C9 P1 176.36(17) . .
C7 P1 C9 C10 102.38(19) . .
C15 P1 C9 C10 -152.21(18) . .
Co1 P1 C9 C10 -21.3(2) . .
C7 P1 C9 C14 -26.0(2) . .
C15 P1 C9 C14 79.4(2) . .
Co1 P1 C9 C14 -149.73(18) . .
C63 C64 C59 C60 -55.9(3) . .
C63 C64 C59 P4 -179.02(18) . .
C53 P4 C59 C60 57.6(2) . .
C40 P4 C59 C60 165.82(18) . .
Co2 P4 C59 C60 -75.88(19) . .
C53 P4 C59 C64 179.96(16) . .
C40 P4 C59 C64 -71.78(18) . .
Co2 P4 C59 C64 46.52(18) . .
C25 C26 C21 C22 57.2(3) . .
C25 C26 C21 P2 -170.64(19) . .
C27 P2 C21 C26 -94.79(19) . .
C8 P2 C21 C26 159.19(17) . .
Co2 P2 C21 C26 51.67(19) . .
C27 P2 C21 C22 34.3(2) . .
C8 P2 C21 C22 -71.7(2) . .
Co2 P2 C21 C22 -179.23(16) . .
C125 C124 C123 C128 -54.3(3) . .
C125 C124 C123 P8 -175.53(17) . .
C117 P8 C123 C124 -58.33(18) . .
C104 P8 C123 C124 -166.96(16) . .
Co4 P8 C123 C124 74.18(17) . .
C117 P8 C123 C128 -179.89(16) . .
C104 P8 C123 C128 71.49(18) . .
Co4 P8 C123 C128 -47.38(18) . .
C94 C93 C92 C91 -56.6(3) . .
C21 C26 C25 C24 -55.6(4) . .
C119 C120 C121 C122 -55.3(3) . .
C117 C122 C121 C120 56.6(3) . .
C93 C92 C91 C96 55.5(3) . .
C93 C92 C91 P6 -179.42(17) . .
C85 P6 C91 C92 -175.07(16) . .
C72 P6 C91 C92 76.04(17) . .
Co4 P6 C91 C92 -43.9(2) . .
C85 P6 C91 C96 -51.5(2) . .
C72 P6 C91 C96 -160.41(18) . .
Co4 P6 C91 C96 79.65(19) . .
N2 C2 C3 C4 179.2(3) . .
C1 C2 C3 C4 -0.8(4) . .
C123 C124 C125 C126 56.2(3) . .
C65 N5 B3 N6 -6.4(2) . .
C71 N5 B3 N6 177.9(2) . .
C65 N5 B3 Co3 171.99(15) . .
C71 N5 B3 Co3 -3.8(3) . .
C65 N5 B3 Co4 -126.3(3) . .
C71 N5 B3 Co4 58.0(4) . .
C66 N6 B3 N5 6.0(2) . .
C72 N6 B3 N5 -177.7(2) . .
C66 N6 B3 Co3 -171.7(2) . .
C72 N6 B3 Co3 4.6(4) . .
C66 N6 B3 Co4 160.20(14) . .
C72 N6 B3 Co4 -23.5(2) . .
C111 C112 C113 C114 57.1(3) . .
C53 C58 C57 C56 -53.3(3) . .
C55 C56 C57 C58 53.8(3) . .
C26 C21 C22 C23 -58.4(3) . .
P2 C21 C22 C23 171.3(2) . .
C32 C27 C28 C29 -52.9(3) . .
P2 C27 C28 C29 -176.07(17) . .
C55 C54 C53 C58 -57.2(2) . .
C55 C54 C53 P4 172.87(15) . .
C57 C58 C53 C54 54.6(3) . .
C57 C58 C53 P4 -178.29(17) . .
C59 P4 C53 C54 176.88(15) . .
C40 P4 C53 C54 71.88(16) . .
Co2 P4 C53 C54 -50.89(17) . .
C59 P4 C53 C58 49.68(19) . .
C40 P4 C53 C58 -55.32(18) . .
Co2 P4 C53 C58 -178.09(14) . .
C87 C88 C89 C90 52.5(3) . .
C86 C85 C90 C89 58.9(3) . .
P6 C85 C90 C89 -169.54(17) . .
C88 C89 C90 C85 -55.1(3) . .
C121 C120 C119 C118 54.8(3) . .
C117 C118 C119 C120 -56.3(3) . .
C2 C3 C4 C5 -0.5(5) . .
C93 C94 C95 C96 -55.1(3) . .
C1 N1 C7 P1 -167.73(18) . .
B1 N1 C7 P1 17.1(3) . .
C9 P1 C7 N1 -158.85(15) . .
C15 P1 C7 N1 97.26(16) . .
Co1 P1 C7 N1 -23.60(16) . .
C47 C52 C51 C50 55.5(3) . .
C28 C27 C32 C31 52.5(3) . .
P2 C27 C32 C31 175.50(19) . .
C34 N4 B2 N3 1.0(2) . .
C40 N4 B2 N3 -179.04(18) . .
C34 N4 B2 Co1 -147.24(19) . .
C40 N4 B2 Co1 32.7(3) . .
C34 N4 B2 Co2 -139.36(14) . .
C40 N4 B2 Co2 40.6(2) . .
C33 N3 B2 N4 -2.0(2) . .
C39 N3 B2 N4 -173.95(18) . .
C33 N3 B2 Co1 154.68(14) . .
C39 N3 B2 Co1 -17.3(3) . .
C33 N3 B2 Co2 103.9(2) . .
C39 N3 B2 Co2 -68.1(3) . .
C47 C48 C49 C50 -56.3(3) . .
C124 C123 C128 C127 54.7(3) . .
P8 C123 C128 C127 176.84(18) . .
C59 C64 C63 C62 55.7(3) . .
C67 C68 C69 C70 -1.3(4) . .
C27 C28 C29 C30 55.2(3) . .
C75 C74 C73 C78 -55.7(3) . .
C75 C74 C73 P5 175.5(2) . .
C71 P5 C73 C74 178.63(19) . .
C79 P5 C73 C74 70.1(2) . .
Co3 P5 C73 C74 -64.4(2) . .
C71 P5 C73 C78 51.2(2) . .
C79 P5 C73 C78 -57.4(2) . .
Co3 P5 C73 C78 168.19(16) . .
C16 C15 C20 C19 55.1(3) . .
P1 C15 C20 C19 -177.04(16) . .
C73 C74 C75 C76 55.1(3) . .
C3 C4 C5 C6 0.7(5) . .
C1 C6 C5 C4 0.4(5) . .
N5 C65 C70 C69 177.3(2) . .
C66 C65 C70 C69 0.8(4) . .
C68 C69 C70 C65 0.5(4) . .
C89 C88 C87 C86 -53.6(3) . .
C85 C86 C87 C88 56.8(3) . .
C105 C106 C107 C108 57.0(3) . .
C17 C18 C19 C20 54.3(3) . .
C15 C20 C19 C18 -54.2(3) . .
C21 C22 C23 C24 58.3(3) . .
C10 C9 C14 C13 55.5(3) . .
P1 C9 C14 C13 -173.6(2) . .
C113 C112 C111 C116 -57.1(3) . .
C113 C112 C111 P7 174.38(17) . .
C115 C116 C111 C112 56.6(3) . .
C115 C116 C111 P7 -175.94(18) . .
C103 P7 C111 C112 158.31(16) . .
C105 P7 C111 C112 -94.42(18) . .
Co3 P7 C111 C112 42.82(19) . .
C103 P7 C111 C116 32.67(19) . .
C105 P7 C111 C116 139.95(18) . .
Co3 P7 C111 C116 -82.81(18) . .
C10 C11 C12 C13 -57.1(3) . .
C109 C110 C105 C106 57.1(3) . .
C109 C110 C105 P7 -174.33(19) . .
C107 C106 C105 C110 -58.1(3) . .
C107 C106 C105 P7 172.24(18) . .
C103 P7 C105 C110 42.0(2) . .
C111 P7 C105 C110 -65.4(2) . .
Co3 P7 C105 C110 158.91(15) . .
C103 P7 C105 C106 168.69(17) . .
C111 P7 C105 C106 61.29(19) . .
Co3 P7 C105 C106 -74.39(19) . .
C22 C23 C24 C25 -56.7(4) . .
C26 C25 C24 C23 55.4(4) . .
C83 C84 C79 C80 55.9(3) . .
C83 C84 C79 P5 -178.61(18) . .
C81 C80 C79 C84 -55.6(3) . .
C81 C80 C79 P5 178.78(18) . .
C71 P5 C79 C84 40.1(2) . .
C73 P5 C79 C84 145.49(18) . .
Co3 P5 C79 C84 -73.83(18) . .
C71 P5 C79 C80 164.22(18) . .
C73 P5 C79 C80 -90.34(19) . .
Co3 P5 C79 C80 50.3(2) . .
C27 C32 C31 C30 -54.6(3) . .
C64 C63 C62 C61 -55.7(3) . .
C79 C80 C81 C82 55.8(3) . .
C124 C125 C126 C127 -57.2(3) . .
C65 N5 C71 P5 169.69(18) . .
B3 N5 C71 P5 -15.1(3) . .
C73 P5 C71 N5 155.75(16) . .
C79 P5 C71 N5 -95.69(17) . .
Co3 P5 C71 N5 24.25(16) . .
C63 C62 C61 C60 57.1(3) . .
C32 C31 C30 C29 56.6(3) . .
C28 C29 C30 C31 -57.1(3) . .
C11 C12 C13 C14 58.1(3) . .
C9 C14 C13 C12 -57.6(4) . .
C112 C113 C114 C115 -55.2(3) . .
C113 C114 C115 C116 55.3(3) . .
C111 C116 C115 C114 -56.7(3) . .
C92 C91 C96 C95 -53.9(3) . .
P6 C91 C96 C95 -177.49(19) . .
C94 C95 C96 C91 54.7(3) . .
C105 C110 C109 C108 -56.4(3) . .
C62 C61 C60 C59 -57.8(3) . .
C64 C59 C60 C61 56.6(3) . .
P4 C59 C60 C61 179.2(2) . .
C110 C109 C108 C107 55.1(3) . .
C106 C107 C108 C109 -55.0(3) . .
C79 C84 C83 C82 -56.4(3) . .
C48 C49 C50 C51 56.2(3) . .
C52 C51 C50 C49 -55.8(3) . .
C84 C83 C82 C81 55.3(3) . .
C80 C81 C82 C83 -55.2(3) . .
C125 C126 C127 C128 57.2(3) . .
C123 C128 C127 C126 -56.5(3) . .
C1 N1 B1 N2 0.6(2) . .
C7 N1 B1 N2 176.3(2) . .
C1 N1 B1 Co1 -176.31(16) . .
C7 N1 B1 Co1 -0.6(3) . .
C1 N1 B1 Co2 113.8(3) . .
C7 N1 B1 Co2 -70.5(3) . .
C2 N2 B1 N1 0.7(2) . .
C8 N2 B1 N1 169.5(2) . .
C2 N2 B1 Co1 176.6(2) . .
C8 N2 B1 Co1 -14.6(4) . .
C2 N2 B1 Co2 -145.68(16) . .
C8 N2 B1 Co2 23.1(2) . .
C74 C75 C76 C77 -55.5(4) . .
C74 C73 C78 C77 56.6(3) . .
P5 C73 C78 C77 -173.8(2) . .
C75 C76 C77 C78 56.5(4) . .
C73 C78 C77 C76 -56.9(4) . .
C129 O1 C132 C131 5.2(10) . .
O1 C132 C131 C130 -6.9(10) . .
C132 O1 C129 C130 -1.3(11) . .
O1 C129 C130 C131 -2.5(14) . .
C132 C131 C130 C129 6.3(12) . .
C138 C137 O3 C137 -53.7(9) . 2_767
O3 C137 O3 C137 0.004(2) 2_767 2_767
C134 C133 O2 C135 173.4(4) . .
C133 O2 C135 C136 81.1(7) . .
